data_7116389
loop_
_publ_author_name
'Bahareh Khalili Najafabadi'
'John F. Corrigan'

_publ_section_title
;
 N-Heterocyclic carbene stabilized Ag-P nanoclusters
;
_journal_name_full Chem.Commun.
_journal_page_first 665
_journal_paper_doi 10.1039/C4cc06560C
_journal_volume 51
_journal_year 2015
_chemical_formula_moiety 'C98 H167 Ag12 N12 O0.50 P6 Si6'
_chemical_formula_sum 'C98 H167 Ag12 N12 O0.5 P6 Si6'
_chemical_formula_weight 3170.23
_space_group_crystal_system monoclinic
_space_group_IT_number 4
_space_group_name_Hall 'P 2yb'
_space_group_name_H-M_alt 'P 1 21 1'
_symmetry_space_group_name_Hall 'P 2yb'
_symmetry_space_group_name_H-M 'P 1 21 1'
_atom_sites_solution_hydrogens geom
_audit_creation_method SHELXL-2014/6
_cell_angle_alpha 90
_cell_angle_beta 95.206(15)
_cell_angle_gamma 90
_cell_formula_units_Z 2
_cell_length_a 15.889(8)
_cell_length_b 18.207(12)
_cell_length_c 23.994(15)
_cell_measurement_reflns_used 9878
_cell_measurement_temperature 110(2)
_cell_measurement_theta_max 19.78
_cell_measurement_theta_min 2.33
_cell_volume 6913(7)
_computing_cell_refinement SAINT
_computing_data_collection APEX2
_computing_data_reduction SAINT
_computing_molecular_graphics SHAKAL
_computing_publication_material cif2tables.py
_computing_structure_refinement 'SHELXL-2014/6 (Sheldrick, 2014)'
_computing_structure_solution SHELXS
_diffrn_ambient_temperature 110(2)
_diffrn_measured_fraction_theta_full 0.932
_diffrn_measured_fraction_theta_max 0.903
_diffrn_measurement_device_type 'Bruker APEX-II CCD'
_diffrn_measurement_method '\f and \w scans'
_diffrn_radiation_type MoK\a
_diffrn_radiation_wavelength 0.71073
_diffrn_reflns_av_R_equivalents 0.0616
_diffrn_reflns_av_unetI/netI 0.1249
_diffrn_reflns_Laue_measured_fraction_full 0.932
_diffrn_reflns_Laue_measured_fraction_max 0.903
_diffrn_reflns_limit_h_max 19
_diffrn_reflns_limit_h_min -19
_diffrn_reflns_limit_k_max 20
_diffrn_reflns_limit_k_min -19
_diffrn_reflns_limit_l_max 29
_diffrn_reflns_limit_l_min -29
_diffrn_reflns_number 64639
_diffrn_reflns_point_group_measured_fraction_full 0.932
_diffrn_reflns_point_group_measured_fraction_max 0.903
_diffrn_reflns_theta_full 25.242
_diffrn_reflns_theta_max 25.707
_diffrn_reflns_theta_min 2.394
_diffrn_source 'sealed tube'
_exptl_absorpt_coefficient_mu 1.821
_exptl_absorpt_correction_T_max 0.7453
_exptl_absorpt_correction_T_min 0.6246
_exptl_absorpt_correction_type multi-scan
_exptl_absorpt_process_details SADABS
_exptl_crystal_colour orange
_exptl_crystal_density_diffrn 1.523
_exptl_crystal_description plate
_exptl_crystal_F_000 3162
_exptl_crystal_size_max 0.154
_exptl_crystal_size_mid 0.117
_exptl_crystal_size_min 0.040
_refine_diff_density_max 1.259
_refine_diff_density_min -0.996
_refine_diff_density_rms 0.167
_refine_ls_abs_structure_details
;
 Refined as an inversion twin.
;
_refine_ls_abs_structure_Flack 0.30(4)
_refine_ls_extinction_method none
_refine_ls_goodness_of_fit_ref 1.024
_refine_ls_hydrogen_treatment constr
_refine_ls_matrix_type full
_refine_ls_number_parameters 1245
_refine_ls_number_reflns 22050
_refine_ls_number_restraints 821
_refine_ls_restrained_S_all 1.011
_refine_ls_R_factor_all 0.1165
_refine_ls_R_factor_gt 0.0572
_refine_ls_shift/su_max 0.041
_refine_ls_shift/su_mean 0.000
_refine_ls_structure_factor_coef Fsqd
_refine_ls_weighting_details 'w=1/[\s^2^(Fo^2^)+(0.0624P)^2^+10.4038P] where P=(Fo^2^+2Fc^2^)/3'
_refine_ls_weighting_scheme calc
_refine_ls_wR_factor_gt 0.1149
_refine_ls_wR_factor_ref 0.1359
_reflns_Friedel_coverage 0.935
_reflns_Friedel_fraction_full 0.933
_reflns_Friedel_fraction_max 0.903
_reflns_number_gt 14645
_reflns_number_total 22050
_reflns_threshold_expression 'I > 2\s(I)'
_cod_data_source_file c4cc06560c2.cif
_cod_data_source_block b14026
_cod_original_formula_sum 'C98 H167 Ag12 N12 O0.50 P6 Si6'
_cod_database_code 7116389
_shelx_space_group_comment
;
The symmetry employed for this shelxl refinement is uniquely defined
by the following loop, which should always be used as a source of
symmetry information in preference to the above space-group names.
They are only intended as comments.
;
_shelx_estimated_absorpt_t_min 0.767
_shelx_estimated_absorpt_t_max 0.931
_shelxl_version_number 2014/6

loop_
_space_group_symop_operation_xyz
'x, y, z'
'-x, y+1/2, -z'

loop_
_atom_site_label
_atom_site_type_symbol
_atom_site_fract_x
_atom_site_fract_y
_atom_site_fract_z
_atom_site_U_iso_or_equiv
_atom_site_adp_type
_atom_site_occupancy
_atom_site_site_symmetry_order
_atom_site_calc_flag
_atom_site_refinement_flags_posn
_atom_site_refinement_flags_adp
_atom_site_refinement_flags_occupancy
_atom_site_disorder_assembly
_atom_site_disorder_group
Ag1 Ag 0.45403(9) 0.41761(8) 0.73908(5) 0.0352(4) Uani 1 1 d . . . . .
Ag2 Ag 0.44141(9) 0.28631(9) 0.66577(6) 0.0436(4) Uani 1 1 d . . . . .
Ag3 Ag 0.59213(9) 0.06647(8) 0.70883(6) 0.0365(4) Uani 1 1 d . . . . .
Ag4 Ag 0.77391(9) 0.07278(9) 0.76908(6) 0.0391(4) Uani 1 1 d . . . . .
Ag5 Ag 0.82666(8) 0.28781(8) 0.89404(5) 0.0322(4) Uani 1 1 d . . . . .
Ag6 Ag 0.76144(9) 0.43289(8) 0.85677(5) 0.0315(4) Uani 1 1 d . . . . .
Ag7 Ag 0.69274(9) 0.36998(8) 0.74693(5) 0.0313(4) Uani 1 1 d . . . . .
Ag8 Ag 0.62240(9) 0.24592(8) 0.67592(5) 0.0351(4) Uani 1 1 d . . . . .
Ag9 Ag 0.78330(9) 0.23240(8) 0.74393(6) 0.0345(4) Uani 1 1 d . . . . .
Ag10 Ag 0.55032(8) 0.32762(8) 0.83264(5) 0.0305(4) Uani 1 1 d . . . . .
Ag11 Ag 0.52585(8) 0.18377(8) 0.77903(5) 0.0309(4) Uani 1 1 d . . . . .
Ag12 Ag 0.67143(8) 0.20879(8) 0.85924(5) 0.0299(4) Uani 1 1 d . . . . .
P1 P 0.5698(3) 0.3738(3) 0.67976(19) 0.0330(12) Uani 1 1 d . . . . .
P2 P 0.4286(3) 0.2869(3) 0.76970(19) 0.0331(12) Uani 1 1 d . . . . .
P3 P 0.7153(3) 0.1388(3) 0.6799(2) 0.0360(13) Uani 1 1 d . . . . .
P4 P 0.6357(3) 0.0939(3) 0.8134(2) 0.0329(13) Uani 1 1 d . . . . .
P5 P 0.8303(3) 0.3406(3) 0.79772(19) 0.0329(13) Uani 1 1 d . . . . .
P6 P 0.6723(3) 0.3329(3) 0.90160(19) 0.0303(12) Uani 1 1 d . . . . .
Si1 Si 0.6201(3) 0.4141(3) 0.6021(2) 0.0344(13) Uani 1 1 d . U . . .
Si2 Si 0.3189(3) 0.2847(4) 0.8195(2) 0.0415(15) Uani 1 1 d . U . . .
Si3 Si 0.7950(4) 0.1192(3) 0.6111(2) 0.0449(15) Uani 1 1 d . U . . .
Si4 Si 0.5635(3) 0.0192(3) 0.8632(2) 0.0367(14) Uani 1 1 d . U . . .
Si5 Si 0.9310(3) 0.4035(3) 0.7601(2) 0.0395(14) Uani 1 1 d . U . . .
Si6 Si 0.6265(3) 0.3026(3) 0.9831(2) 0.0327(13) Uani 1 1 d . U . . .
N1 N 0.3962(9) 0.5839(9) 0.7198(6) 0.037(4) Uani 1 1 d . U . . .
N2 N 0.4180(9) 0.5595(8) 0.8074(5) 0.030(3) Uani 1 1 d . U . . .
N3 N 0.3794(10) 0.2148(9) 0.5491(6) 0.040(4) Uani 1 1 d . U . . .
N5 N 0.5160(10) -0.0701(9) 0.6428(5) 0.038(3) Uani 1 1 d . U . . .
N6 N 0.4130(10) -0.0093(9) 0.6736(6) 0.039(4) Uani 1 1 d . U . . .
N7 N 0.9709(9) 0.0511(9) 0.8003(6) 0.037(3) Uani 1 1 d . U . . .
N8 N 0.9056(10) -0.0523(9) 0.8059(6) 0.043(4) Uani 1 1 d . U . . .
N9 N 0.9836(9) 0.2763(9) 0.9833(6) 0.037(3) Uani 1 1 d . U . . .
N10 N 0.9020(8) 0.1839(8) 0.9919(5) 0.031(3) Uani 1 1 d . U . . .
N11 N 0.7113(8) 0.5993(8) 0.8432(4) 0.025(3) Uani 1 1 d D U . . .
N12 N 0.7470(8) 0.5746(8) 0.9309(5) 0.022(3) Uani 1 1 d . U . . .
C1 C 0.4099(11) 0.5295(10) 0.7559(7) 0.030(4) Uani 1 1 d . U . . .
C2 C 0.3938(12) 0.6502(11) 0.7466(7) 0.037(4) Uani 1 1 d . U . . .
C3 C 0.3805(13) 0.7210(12) 0.7285(8) 0.052(5) Uani 1 1 d . U . . .
H3 H 0.3709 0.7313 0.6896 0.062 Uiso 1 1 calc R U . . .
C4 C 0.3811(14) 0.7788(13) 0.7683(8) 0.059(6) Uani 1 1 d . U . . .
H4 H 0.3733 0.8283 0.7563 0.070 Uiso 1 1 calc R U . . .
C5 C 0.3935(13) 0.7617(11) 0.8263(8) 0.048(5) Uani 1 1 d . U . . .
H5 H 0.3919 0.7997 0.8534 0.058 Uiso 1 1 calc R U . . .
C6 C 0.4079(12) 0.6902(11) 0.8433(8) 0.043(5) Uani 1 1 d . U . . .
H6 H 0.4198 0.6796 0.8820 0.052 Uiso 1 1 calc R U . . .
C7 C 0.4051(11) 0.6333(10) 0.8042(7) 0.031(4) Uani 1 1 d . U . . .
C8 C 0.3807(12) 0.5751(12) 0.6578(7) 0.043(5) Uani 1 1 d . U . . .
H8 H 0.3839 0.5210 0.6509 0.052 Uiso 1 1 calc R U . . .
C9 C 0.4459(14) 0.6075(12) 0.6267(8) 0.055(6) Uani 1 1 d . U . . .
H9A H 0.4317 0.5997 0.5866 0.083 Uiso 1 1 calc R U . . .
H9B H 0.4496 0.6603 0.6345 0.083 Uiso 1 1 calc R U . . .
H9C H 0.5004 0.5843 0.6382 0.083 Uiso 1 1 calc R U . . .
C10 C 0.2920(15) 0.5970(14) 0.6368(9) 0.073(7) Uani 1 1 d . U . . .
H10A H 0.2518 0.5731 0.6597 0.110 Uiso 1 1 calc R U . . .
H10B H 0.2860 0.6504 0.6394 0.110 Uiso 1 1 calc R U . . .
H10C H 0.2804 0.5816 0.5977 0.110 Uiso 1 1 calc R U . . .
C11 C 0.4296(11) 0.5162(10) 0.8609(7) 0.033(4) Uani 1 1 d . U . . .
H11 H 0.4330 0.4634 0.8499 0.040 Uiso 1 1 calc R U . . .
C12 C 0.3558(12) 0.5228(11) 0.8943(8) 0.048(5) Uani 1 1 d . U . . .
H12A H 0.3660 0.4938 0.9287 0.072 Uiso 1 1 calc R U . . .
H12B H 0.3475 0.5744 0.9039 0.072 Uiso 1 1 calc R U . . .
H12C H 0.3051 0.5043 0.8724 0.072 Uiso 1 1 calc R U . . .
C13 C 0.5131(11) 0.5349(10) 0.8927(7) 0.038(5) Uani 1 1 d . U . . .
H13A H 0.5586 0.5293 0.8680 0.057 Uiso 1 1 calc R U . . .
H13B H 0.5118 0.5857 0.9060 0.057 Uiso 1 1 calc R U . . .
H13C H 0.5233 0.5017 0.9248 0.057 Uiso 1 1 calc R U . . .
C14 C 0.3629(13) 0.2571(12) 0.5913(8) 0.049(5) Uani 1 1 d . U . . .
C15 C 0.3168(13) 0.2197(12) 0.5036(7) 0.045(5) Uani 1 1 d . U . . .
C16 C 0.3067(15) 0.1880(14) 0.4516(8) 0.064(6) Uani 1 1 d . U . . .
H16 H 0.3477 0.1549 0.4398 0.077 Uiso 1 1 calc R U . . .
C17 C 0.2387(16) 0.2046(15) 0.4184(9) 0.079(8) Uani 1 1 d . U . . .
H17 H 0.2292 0.1813 0.3829 0.095 Uiso 1 1 calc R U . . .
C18 C 0.1805(16) 0.2559(17) 0.4344(10) 0.089(8) Uani 1 1 d . U . . .
H18 H 0.1338 0.2675 0.4084 0.107 Uiso 1 1 calc R U . . .
C19 C 0.1860(14) 0.2904(15) 0.4846(9) 0.075(7) Uani 1 1 d . U . . .
H19 H 0.1462 0.3255 0.4952 0.090 Uiso 1 1 calc R U . . .
C20 C 0.2600(13) 0.2675(13) 0.5201(8) 0.056(6) Uani 1 1 d . U . . .
C21 C 0.4555(13) 0.1693(12) 0.5512(8) 0.054(5) Uani 1 1 d . U . . .
H21 H 0.4819 0.1718 0.5906 0.065 Uiso 1 1 calc R U . . .
C22 C 0.5220(14) 0.1987(13) 0.5138(9) 0.063(6) Uani 1 1 d . U . . .
H22A H 0.5713 0.1662 0.5168 0.095 Uiso 1 1 calc R U . . .
H22B H 0.4976 0.2003 0.4748 0.095 Uiso 1 1 calc R U . . .
H22C H 0.5392 0.2482 0.5260 0.095 Uiso 1 1 calc R U . . .
C23 C 0.4352(15) 0.0889(12) 0.5394(9) 0.066(6) Uani 1 1 d . U . . .
H23A H 0.4879 0.0606 0.5412 0.098 Uiso 1 1 calc R U . . .
H23B H 0.3994 0.0703 0.5674 0.098 Uiso 1 1 calc R U . . .
H23C H 0.4054 0.0841 0.5020 0.098 Uiso 1 1 calc R U . . .
N4A N 0.287(4) 0.302(3) 0.571(2) 0.054(10) Uani 0.53(4) 1 d D U P A 1
C24A C 0.252(3) 0.369(2) 0.598(2) 0.068(12) Uani 0.53(4) 1 d D U P A 1
H24A H 0.2900 0.3765 0.6333 0.082 Uiso 0.53(4) 1 calc R U P A 1
C25A C 0.257(3) 0.442(3) 0.564(2) 0.083(15) Uani 0.53(4) 1 d D U P A 1
H25A H 0.2331 0.4818 0.5848 0.125 Uiso 0.53(4) 1 calc R U P A 1
H25B H 0.3160 0.4526 0.5587 0.125 Uiso 0.53(4) 1 calc R U P A 1
H25C H 0.2246 0.4360 0.5276 0.125 Uiso 0.53(4) 1 calc R U P A 1
C26A C 0.167(3) 0.340(4) 0.617(2) 0.089(16) Uani 0.53(4) 1 d D U P A 1
H26A H 0.1389 0.3791 0.6358 0.134 Uiso 0.53(4) 1 calc R U P A 1
H26B H 0.1311 0.3228 0.5844 0.134 Uiso 0.53(4) 1 calc R U P A 1
H26C H 0.1786 0.2986 0.6432 0.134 Uiso 0.53(4) 1 calc R U P A 1
N4B N 0.288(4) 0.280(4) 0.578(2) 0.062(12) Uani 0.47(4) 1 d D U P A 2
C24B C 0.238(3) 0.320(3) 0.6183(19) 0.063(13) Uani 0.47(4) 1 d D U P A 2
H24B H 0.2749 0.3240 0.6543 0.076 Uiso 0.47(4) 1 calc R U P A 2
C25B C 0.221(4) 0.401(3) 0.598(3) 0.093(19) Uani 0.47(4) 1 d D U P A 2
H25D H 0.1883 0.4266 0.6243 0.140 Uiso 0.47(4) 1 calc R U P A 2
H25E H 0.2752 0.4260 0.5954 0.140 Uiso 0.47(4) 1 calc R U P A 2
H25F H 0.1895 0.4000 0.5608 0.140 Uiso 0.47(4) 1 calc R U P A 2
C26B C 0.161(3) 0.273(4) 0.631(2) 0.075(17) Uani 0.47(4) 1 d D U P A 2
H26D H 0.1282 0.2997 0.6570 0.113 Uiso 0.47(4) 1 calc R U P A 2
H26E H 0.1258 0.2641 0.5959 0.113 Uiso 0.47(4) 1 calc R U P A 2
H26F H 0.1809 0.2266 0.6474 0.113 Uiso 0.47(4) 1 calc R U P A 2
C27 C 0.4990(13) -0.0104(11) 0.6736(7) 0.037(4) Uani 1 1 d . U . . .
C28 C 0.4418(13) -0.1074(11) 0.6225(7) 0.039(4) Uani 1 1 d . U . . .
C29 C 0.4271(14) -0.1699(11) 0.5910(7) 0.044(4) Uani 1 1 d . U . . .
H29 H 0.4728 -0.1979 0.5793 0.053 Uiso 1 1 calc R U . . .
C30 C 0.3464(14) -0.1908(13) 0.5770(8) 0.055(5) Uani 1 1 d . U . . .
H30 H 0.3349 -0.2320 0.5533 0.066 Uiso 1 1 calc R U . . .
C31 C 0.2798(15) -0.1519(12) 0.5972(8) 0.054(5) Uani 1 1 d . U . . .
H31 H 0.2235 -0.1686 0.5883 0.065 Uiso 1 1 calc R U . . .
C32 C 0.2942(13) -0.0884(12) 0.6306(8) 0.049(5) Uani 1 1 d . U . . .
H32 H 0.2490 -0.0617 0.6442 0.058 Uiso 1 1 calc R U . . .
C33 C 0.3762(13) -0.0674(11) 0.6422(7) 0.040(4) Uani 1 1 d . U . . .
C34 C 0.6035(13) -0.0983(13) 0.6385(8) 0.054(5) Uani 1 1 d . U . . .
H34 H 0.6426 -0.0633 0.6601 0.064 Uiso 1 1 calc R U . . .
C35 C 0.6262(13) -0.0956(13) 0.5770(8) 0.060(6) Uani 1 1 d . U . . .
H35A H 0.6837 -0.1143 0.5750 0.090 Uiso 1 1 calc R U . . .
H35B H 0.5863 -0.1261 0.5535 0.090 Uiso 1 1 calc R U . . .
H35C H 0.6229 -0.0448 0.5635 0.090 Uiso 1 1 calc R U . . .
C36 C 0.6156(15) -0.1732(12) 0.6677(8) 0.068(6) Uani 1 1 d . U . . .
H36A H 0.6733 -0.1908 0.6644 0.101 Uiso 1 1 calc R U . . .
H36B H 0.6062 -0.1682 0.7073 0.101 Uiso 1 1 calc R U . . .
H36C H 0.5751 -0.2085 0.6498 0.101 Uiso 1 1 calc R U . . .
C37 C 0.3687(12) 0.0435(11) 0.7073(8) 0.043(5) Uani 1 1 d . U . . .
H37 H 0.4136 0.0740 0.7280 0.052 Uiso 1 1 calc R U . . .
C38 C 0.3128(14) 0.0959(12) 0.6730(9) 0.058(6) Uani 1 1 d . U . . .
H38A H 0.3452 0.1196 0.6451 0.087 Uiso 1 1 calc R U . . .
H38B H 0.2650 0.0691 0.6540 0.087 Uiso 1 1 calc R U . . .
H38C H 0.2916 0.1334 0.6975 0.087 Uiso 1 1 calc R U . . .
C39 C 0.3238(12) 0.0061(12) 0.7500(8) 0.049(5) Uani 1 1 d . U . . .
H39A H 0.2951 0.0426 0.7716 0.073 Uiso 1 1 calc R U . . .
H39B H 0.2820 -0.0278 0.7318 0.073 Uiso 1 1 calc R U . . .
H39C H 0.3643 -0.0215 0.7752 0.073 Uiso 1 1 calc R U . . .
C40 C 0.8929(13) 0.0183(12) 0.7942(8) 0.048(5) Uani 1 1 d . U . . .
C41 C 1.0334(12) -0.0009(11) 0.8177(7) 0.033(4) Uani 1 1 d . U . . .
C42 C 1.1216(12) 0.0066(12) 0.8288(8) 0.046(5) Uani 1 1 d . U . . .
H42 H 1.1500 0.0520 0.8251 0.055 Uiso 1 1 calc R U . . .
C43 C 1.1643(14) -0.0586(13) 0.8457(8) 0.055(5) Uani 1 1 d . U . . .
H43 H 1.2240 -0.0570 0.8533 0.066 Uiso 1 1 calc R U . . .
C44 C 1.1231(14) -0.1254(13) 0.8519(8) 0.058(5) Uani 1 1 d . U . . .
H44 H 1.1550 -0.1671 0.8649 0.069 Uiso 1 1 calc R U . . .
C45 C 1.0333(14) -0.1323(12) 0.8391(8) 0.055(5) Uani 1 1 d . U . . .
H45 H 1.0042 -0.1775 0.8426 0.066 Uiso 1 1 calc R U . . .
C46 C 0.9914(12) -0.0669(12) 0.8210(7) 0.039(4) Uani 1 1 d . U . . .
C47 C 0.9853(14) 0.1289(12) 0.7843(9) 0.052(5) Uani 1 1 d . U . . .
H47 H 0.9295 0.1510 0.7710 0.063 Uiso 1 1 calc R U . . .
C48 C 1.0423(13) 0.1327(12) 0.7364(8) 0.054(6) Uani 1 1 d . U . . .
H48A H 1.0511 0.1842 0.7264 0.082 Uiso 1 1 calc R U . . .
H48B H 1.0969 0.1099 0.7482 0.082 Uiso 1 1 calc R U . . .
H48C H 1.0155 0.1064 0.7038 0.082 Uiso 1 1 calc R U . . .
C49 C 1.0195(13) 0.1688(12) 0.8367(8) 0.052(6) Uani 1 1 d . U . . .
H49A H 1.0298 0.2203 0.8278 0.078 Uiso 1 1 calc R U . . .
H49B H 0.9783 0.1661 0.8646 0.078 Uiso 1 1 calc R U . . .
H49C H 1.0726 0.1458 0.8517 0.078 Uiso 1 1 calc R U . . .
C50 C 0.8408(14) -0.1122(14) 0.8072(11) 0.074(7) Uani 1 1 d . U . . .
H50 H 0.8740 -0.1581 0.8160 0.088 Uiso 1 1 calc R U . . .
C51 C 0.7900(14) -0.1027(15) 0.8531(11) 0.086(8) Uani 1 1 d . U . . .
H51A H 0.8268 -0.0964 0.8878 0.128 Uiso 1 1 calc R U . . .
H51B H 0.7543 -0.0591 0.8465 0.128 Uiso 1 1 calc R U . . .
H51C H 0.7542 -0.1461 0.8562 0.128 Uiso 1 1 calc R U . . .
C52 C 0.803(2) -0.1224(17) 0.7524(11) 0.120(13) Uani 1 1 d . . . . .
H52A H 0.8465 -0.1279 0.7266 0.180 Uiso 1 1 calc R U . . .
H52B H 0.7674 -0.1666 0.7512 0.180 Uiso 1 1 calc R U . . .
H52C H 0.7674 -0.0797 0.7415 0.180 Uiso 1 1 calc R U . . .
C53 C 0.9129(10) 0.2431(10) 0.9596(7) 0.027(4) Uani 1 1 d . U . . .
C54 C 1.0174(11) 0.2377(11) 1.0305(7) 0.034(4) Uani 1 1 d . U . . .
C55 C 1.0872(11) 0.2495(11) 1.0685(7) 0.035(4) Uani 1 1 d . U . . .
H55 H 1.1232 0.2904 1.0641 0.043 Uiso 1 1 calc R U . . .
C56 C 1.1040(12) 0.2029(12) 1.1118(8) 0.048(5) Uani 1 1 d . U . . .
H56 H 1.1510 0.2120 1.1383 0.057 Uiso 1 1 calc R U . . .
C57 C 1.0524(12) 0.1402(12) 1.1181(8) 0.045(5) Uani 1 1 d . U . . .
H57 H 1.0659 0.1069 1.1481 0.054 Uiso 1 1 calc R U . . .
C58 C 0.9831(11) 0.1280(11) 1.0810(7) 0.039(4) Uani 1 1 d . U . . .
H58 H 0.9468 0.0874 1.0854 0.047 Uiso 1 1 calc R U . . .
C59 C 0.9668(10) 0.1783(11) 1.0352(7) 0.029(4) Uani 1 1 d . U . . .
C60 C 1.0129(12) 0.3462(11) 0.9620(8) 0.048(5) Uani 1 1 d . U . . .
H60 H 0.9779 0.3563 0.9261 0.057 Uiso 1 1 calc R U . . .
C61 C 1.1065(13) 0.3415(14) 0.9481(9) 0.067(6) Uani 1 1 d . U . . .
H61A H 1.1133 0.2995 0.9233 0.101 Uiso 1 1 calc R U . . .
H61B H 1.1217 0.3867 0.9293 0.101 Uiso 1 1 calc R U . . .
H61C H 1.1433 0.3352 0.9828 0.101 Uiso 1 1 calc R U . . .
C62 C 1.0024(16) 0.4086(14) 0.9988(10) 0.078(7) Uani 1 1 d . U . . .
H62A H 1.0233 0.4532 0.9818 0.117 Uiso 1 1 calc R U . . .
H62B H 0.9424 0.4145 1.0042 0.117 Uiso 1 1 calc R U . . .
H62C H 1.0344 0.3999 1.0350 0.117 Uiso 1 1 calc R U . . .
C63 C 0.8322(11) 0.1297(11) 0.9770(8) 0.039(4) Uani 1 1 d . U . . .
H63 H 0.7875 0.1572 0.9534 0.047 Uiso 1 1 calc R U . . .
C64 C 0.8608(14) 0.0694(13) 0.9411(9) 0.064(6) Uani 1 1 d . U . . .
H64A H 0.8140 0.0351 0.9320 0.096 Uiso 1 1 calc R U . . .
H64B H 0.8789 0.0902 0.9064 0.096 Uiso 1 1 calc R U . . .
H64C H 0.9082 0.0433 0.9612 0.096 Uiso 1 1 calc R U . . .
C65 C 0.7900(13) 0.1007(12) 1.0266(8) 0.055(6) Uani 1 1 d . U . . .
H65A H 0.7723 0.1420 1.0490 0.083 Uiso 1 1 calc R U . . .
H65B H 0.7405 0.0714 1.0133 0.083 Uiso 1 1 calc R U . . .
H65C H 0.8300 0.0699 1.0497 0.083 Uiso 1 1 calc R U . . .
C66 C 0.7490(10) 0.5465(10) 0.8784(7) 0.027(4) Uani 1 1 d . U . . .
C67 C 0.6843(11) 0.6583(10) 0.8736(7) 0.031(4) Uani 1 1 d . U . . .
C68 C 0.6422(11) 0.7224(10) 0.8567(7) 0.034(4) Uani 1 1 d . U . . .
H68 H 0.6260 0.7324 0.8184 0.040 Uiso 1 1 calc R U . . .
C69 C 0.6249(11) 0.7715(10) 0.8988(7) 0.035(4) Uani 1 1 d . U . . .
H69 H 0.5962 0.8161 0.8892 0.042 Uiso 1 1 calc R U . . .
C70 C 0.6486(12) 0.7565(11) 0.9534(8) 0.043(5) Uani 1 1 d . U . . .
H70 H 0.6342 0.7904 0.9811 0.052 Uiso 1 1 calc R U . . .
C71 C 0.6928(11) 0.6936(10) 0.9703(7) 0.034(4) Uani 1 1 d . U . . .
H71 H 0.7111 0.6849 1.0086 0.041 Uiso 1 1 calc R U . . .
C72 C 0.7091(11) 0.6443(10) 0.9293(7) 0.026(4) Uani 1 1 d . U . . .
C73 C 0.7055(8) 0.5867(9) 0.7814(4) 0.034(4) Uani 1 1 d D U . . .
H73 H 0.7326 0.5386 0.7739 0.040 Uiso 1 1 calc R U . . .
C74 C 0.7531(11) 0.6483(10) 0.7539(7) 0.044(5) Uani 1 1 d D U . . .
H74A H 0.7495 0.6405 0.7134 0.066 Uiso 1 1 calc R U . . .
H74B H 0.7276 0.6958 0.7618 0.066 Uiso 1 1 calc R U . . .
H74C H 0.8125 0.6481 0.7690 0.066 Uiso 1 1 calc R U . . .
C75 C 0.6118(8) 0.5838(12) 0.7588(7) 0.046(5) Uani 1 1 d D U . . .
H75A H 0.6075 0.5756 0.7183 0.069 Uiso 1 1 calc R U . . .
H75B H 0.5838 0.5436 0.7770 0.069 Uiso 1 1 calc R U . . .
H75C H 0.5844 0.6304 0.7668 0.069 Uiso 1 1 calc R U . . .
C76 C 0.7782(11) 0.5354(10) 0.9809(6) 0.029(4) Uani 1 1 d . U . . .
H76 H 0.7990 0.4868 0.9683 0.035 Uiso 1 1 calc R U . . .
C77 C 0.8537(11) 0.5731(11) 1.0130(7) 0.040(5) Uani 1 1 d . U . . .
H77A H 0.8722 0.5442 1.0463 0.060 Uiso 1 1 calc R U . . .
H77B H 0.9002 0.5768 0.9889 0.060 Uiso 1 1 calc R U . . .
H77C H 0.8372 0.6224 1.0242 0.060 Uiso 1 1 calc R U . . .
C78 C 0.7071(11) 0.5190(12) 1.0179(7) 0.042(5) Uani 1 1 d . U . . .
H78A H 0.7300 0.4925 1.0514 0.063 Uiso 1 1 calc R U . . .
H78B H 0.6818 0.5653 1.0290 0.063 Uiso 1 1 calc R U . . .
H78C H 0.6639 0.4889 0.9971 0.063 Uiso 1 1 calc R U . . .
C79 C 0.6737(11) 0.5054(10) 0.6110(8) 0.042(5) Uani 1 1 d . U . . .
H79A H 0.7208 0.5019 0.6402 0.064 Uiso 1 1 calc R U . . .
H79B H 0.6952 0.5200 0.5756 0.064 Uiso 1 1 calc R U . . .
H79C H 0.6331 0.5422 0.6217 0.064 Uiso 1 1 calc R U . . .
C80 C 0.7051(12) 0.3497(12) 0.5769(8) 0.051(5) Uani 1 1 d . U . . .
H80A H 0.7505 0.3431 0.6069 0.077 Uiso 1 1 calc R U . . .
H80B H 0.6797 0.3019 0.5668 0.077 Uiso 1 1 calc R U . . .
H80C H 0.7282 0.3712 0.5441 0.077 Uiso 1 1 calc R U . . .
C81 C 0.5328(11) 0.4277(11) 0.5461(7) 0.038(5) Uani 1 1 d . U . . .
H81A H 0.5020 0.3815 0.5394 0.058 Uiso 1 1 calc R U . . .
H81B H 0.4942 0.4655 0.5578 0.058 Uiso 1 1 calc R U . . .
H81C H 0.5562 0.4433 0.5116 0.058 Uiso 1 1 calc R U . . .
C82 C 0.3473(11) 0.3042(12) 0.8955(7) 0.048(5) Uani 1 1 d . U . . .
H82A H 0.3767 0.3515 0.8995 0.072 Uiso 1 1 calc R U . . .
H82B H 0.2957 0.3062 0.9150 0.072 Uiso 1 1 calc R U . . .
H82C H 0.3843 0.2652 0.9118 0.072 Uiso 1 1 calc R U . . .
C83 C 0.2358(14) 0.3560(15) 0.7926(9) 0.080(7) Uani 1 1 d . U . . .
H83A H 0.2622 0.4047 0.7921 0.120 Uiso 1 1 calc R U . . .
H83B H 0.2128 0.3428 0.7547 0.120 Uiso 1 1 calc R U . . .
H83C H 0.1901 0.3570 0.8174 0.120 Uiso 1 1 calc R U . . .
C84 C 0.2640(14) 0.1939(14) 0.8194(10) 0.077(7) Uani 1 1 d . U . . .
H84A H 0.2468 0.1792 0.7807 0.116 Uiso 1 1 calc R U . . .
H84B H 0.3026 0.1569 0.8371 0.116 Uiso 1 1 calc R U . . .
H84C H 0.2140 0.1978 0.8402 0.116 Uiso 1 1 calc R U . . .
C85 C 0.7346(15) 0.1197(15) 0.5398(8) 0.075(7) Uani 1 1 d . U . . .
H85A H 0.6907 0.0817 0.5382 0.112 Uiso 1 1 calc R U . . .
H85B H 0.7082 0.1679 0.5329 0.112 Uiso 1 1 calc R U . . .
H85C H 0.7734 0.1097 0.5112 0.112 Uiso 1 1 calc R U . . .
C86 C 0.8750(13) 0.1917(12) 0.6095(8) 0.056(5) Uani 1 1 d . U . . .
H86A H 0.9086 0.1940 0.6457 0.084 Uiso 1 1 calc R U . . .
H86B H 0.9121 0.1809 0.5800 0.084 Uiso 1 1 calc R U . . .
H86C H 0.8469 0.2391 0.6017 0.084 Uiso 1 1 calc R U . . .
C87 C 0.8431(15) 0.0237(12) 0.6212(9) 0.065(6) Uani 1 1 d . U . . .
H87A H 0.7978 -0.0127 0.6218 0.097 Uiso 1 1 calc R U . . .
H87B H 0.8774 0.0128 0.5903 0.097 Uiso 1 1 calc R U . . .
H87C H 0.8788 0.0220 0.6567 0.097 Uiso 1 1 calc R U . . .
C88 C 0.4595(10) 0.0570(11) 0.8795(7) 0.040(5) Uani 1 1 d . U . . .
H88A H 0.4272 0.0724 0.8448 0.061 Uiso 1 1 calc R U . . .
H88B H 0.4280 0.0191 0.8979 0.061 Uiso 1 1 calc R U . . .
H88C H 0.4688 0.0994 0.9046 0.061 Uiso 1 1 calc R U . . .
C89 C 0.5380(12) -0.0669(11) 0.8212(7) 0.046(5) Uani 1 1 d . U . . .
H89A H 0.5083 -0.0538 0.7850 0.069 Uiso 1 1 calc R U . . .
H89B H 0.5905 -0.0927 0.8151 0.069 Uiso 1 1 calc R U . . .
H89C H 0.5020 -0.0990 0.8417 0.069 Uiso 1 1 calc R U . . .
C90 C 0.6194(12) -0.0082(11) 0.9309(7) 0.041(5) Uani 1 1 d . U . . .
H90A H 0.6748 -0.0285 0.9246 0.062 Uiso 1 1 calc R U . . .
H90B H 0.6269 0.0349 0.9553 0.062 Uiso 1 1 calc R U . . .
H90C H 0.5861 -0.0453 0.9486 0.062 Uiso 1 1 calc R U . . .
C91 C 0.8895(15) 0.4810(14) 0.7177(11) 0.086(8) Uani 1 1 d . U . . .
H91A H 0.8551 0.5121 0.7400 0.129 Uiso 1 1 calc R U . . .
H91B H 0.9365 0.5097 0.7053 0.129 Uiso 1 1 calc R U . . .
H91C H 0.8545 0.4626 0.6849 0.129 Uiso 1 1 calc R U . . .
C92 C 1.0030(15) 0.4431(15) 0.8170(9) 0.077(7) Uani 1 1 d . U . . .
H92A H 0.9704 0.4726 0.8416 0.115 Uiso 1 1 calc R U . . .
H92B H 1.0319 0.4034 0.8387 0.115 Uiso 1 1 calc R U . . .
H92C H 1.0449 0.4744 0.8010 0.115 Uiso 1 1 calc R U . . .
C93 C 0.9938(16) 0.3490(13) 0.7152(11) 0.085(8) Uani 1 1 d . U . . .
H93A H 1.0176 0.3065 0.7361 0.127 Uiso 1 1 calc R U . . .
H93B H 0.9576 0.3321 0.6824 0.127 Uiso 1 1 calc R U . . .
H93C H 1.0397 0.3792 0.7029 0.127 Uiso 1 1 calc R U . . .
C94 C 0.5453(11) 0.3653(10) 1.0068(7) 0.036(4) Uani 1 1 d . U . . .
H94A H 0.4959 0.3656 0.9792 0.053 Uiso 1 1 calc R U . . .
H94B H 0.5285 0.3485 1.0430 0.053 Uiso 1 1 calc R U . . .
H94C H 0.5686 0.4151 1.0108 0.053 Uiso 1 1 calc R U . . .
C95 C 0.5749(11) 0.2095(10) 0.9843(8) 0.039(5) Uani 1 1 d . U . . .
H95A H 0.6138 0.1721 0.9722 0.059 Uiso 1 1 calc R U . . .
H95B H 0.5612 0.1984 1.0224 0.059 Uiso 1 1 calc R U . . .
H95C H 0.5230 0.2095 0.9589 0.059 Uiso 1 1 calc R U . . .
C96 C 0.7174(11) 0.3061(11) 1.0382(7) 0.045(5) Uani 1 1 d . U . . .
H96A H 0.7626 0.2736 1.0277 0.067 Uiso 1 1 calc R U . . .
H96B H 0.7388 0.3565 1.0419 0.067 Uiso 1 1 calc R U . . .
H96C H 0.6987 0.2899 1.0741 0.067 Uiso 1 1 calc R U . . .
C1S C -0.059(5) 0.333(4) 0.496(3) 0.176(14) Uiso 0.5 1 d D . P . .
H1SA H -0.0500 0.3566 0.4607 0.211 Uiso 0.5 1 calc R U P . .
H1SB H -0.1155 0.3113 0.4941 0.211 Uiso 0.5 1 calc R U P . .
H1SC H -0.0165 0.2943 0.5042 0.211 Uiso 0.5 1 calc R U P . .
C2S C -0.051(5) 0.388(4) 0.542(3) 0.176(14) Uiso 0.5 1 d D . P . .
H2SA H -0.0246 0.3655 0.5766 0.211 Uiso 0.5 1 calc R U P . .
H2SB H -0.1069 0.4073 0.5486 0.211 Uiso 0.5 1 calc R U P . .
O1S O 0.007(4) 0.452(3) 0.522(2) 0.176(14) Uiso 0.5 1 d D . P . .
C4S C 0.044(5) 0.500(4) 0.574(3) 0.176(14) Uiso 0.5 1 d D . P . .
H4SA H 0.0072 0.4947 0.6048 0.211 Uiso 0.5 1 calc R U P . .
H4SB H 0.1008 0.4813 0.5877 0.211 Uiso 0.5 1 calc R U P . .
C5S C 0.052(5) 0.581(4) 0.561(3) 0.176(14) Uiso 0.5 1 d D . P . .
H5SA H 0.0510 0.6089 0.5961 0.211 Uiso 0.5 1 calc R U P . .
H5SB H 0.0050 0.5957 0.5348 0.211 Uiso 0.5 1 calc R U P . .
H5SC H 0.1057 0.5895 0.5452 0.211 Uiso 0.5 1 calc R U P . .

loop_
_atom_site_aniso_label
_atom_site_aniso_U_11
_atom_site_aniso_U_22
_atom_site_aniso_U_33
_atom_site_aniso_U_23
_atom_site_aniso_U_13
_atom_site_aniso_U_12
Ag1 0.0325(9) 0.0456(10) 0.0268(8) -0.0061(7) -0.0014(6) 0.0026(8)
Ag2 0.0378(9) 0.0621(11) 0.0311(8) -0.0181(8) 0.0033(7) -0.0063(9)
Ag3 0.0335(9) 0.0427(10) 0.0334(8) -0.0062(7) 0.0037(7) -0.0063(8)
Ag4 0.0275(8) 0.0438(10) 0.0460(9) -0.0043(8) 0.0032(7) -0.0051(8)
Ag5 0.0250(8) 0.0391(9) 0.0317(8) 0.0023(7) -0.0009(6) -0.0012(7)
Ag6 0.0309(8) 0.0369(9) 0.0261(8) -0.0026(7) -0.0001(6) 0.0009(7)
Ag7 0.0302(8) 0.0403(9) 0.0234(7) -0.0039(7) 0.0020(6) -0.0019(7)
Ag8 0.0331(9) 0.0449(10) 0.0275(8) -0.0050(7) 0.0041(6) -0.0030(8)
Ag9 0.0304(9) 0.0391(10) 0.0342(8) -0.0039(7) 0.0052(6) -0.0024(7)
Ag10 0.0239(8) 0.0409(9) 0.0267(8) -0.0052(7) 0.0024(6) -0.0032(7)
Ag11 0.0260(8) 0.0394(9) 0.0275(8) -0.0026(7) 0.0031(6) -0.0046(7)
Ag12 0.0252(8) 0.0374(9) 0.0269(8) -0.0025(7) 0.0020(6) -0.0040(7)
P1 0.033(3) 0.043(3) 0.023(3) -0.002(2) 0.003(2) 0.000(3)
P2 0.023(3) 0.050(3) 0.026(3) 0.000(3) 0.005(2) -0.002(3)
P3 0.035(3) 0.040(3) 0.034(3) -0.002(3) 0.011(2) -0.009(3)
P4 0.033(3) 0.038(3) 0.028(3) 0.001(2) 0.002(2) -0.006(3)
P5 0.028(3) 0.046(3) 0.025(3) -0.005(2) 0.006(2) -0.006(3)
P6 0.022(3) 0.039(3) 0.030(3) -0.004(2) 0.006(2) -0.002(2)
Si1 0.034(3) 0.046(4) 0.023(3) -0.002(3) 0.002(2) 0.002(3)
Si2 0.023(3) 0.068(4) 0.033(3) -0.014(3) 0.004(2) -0.002(3)
Si3 0.050(4) 0.052(4) 0.034(3) -0.002(3) 0.014(3) 0.004(3)
Si4 0.032(3) 0.043(4) 0.035(3) 0.009(3) 0.002(2) -0.012(3)
Si5 0.032(3) 0.047(4) 0.041(3) 0.000(3) 0.011(2) -0.006(3)
Si6 0.025(3) 0.047(4) 0.027(3) -0.002(2) 0.002(2) -0.003(3)
N1 0.040(9) 0.047(7) 0.024(5) 0.001(5) 0.001(5) 0.008(6)
N2 0.033(8) 0.036(7) 0.022(5) 0.000(4) 0.008(5) 0.003(6)
N3 0.048(7) 0.048(9) 0.026(7) -0.009(6) 0.015(5) -0.012(6)
N5 0.053(7) 0.043(8) 0.016(7) -0.005(6) 0.001(5) -0.005(5)
N6 0.044(7) 0.040(8) 0.034(8) -0.008(6) 0.012(6) -0.013(6)
N7 0.029(7) 0.044(7) 0.039(8) -0.001(6) 0.005(6) -0.006(5)
N8 0.030(6) 0.047(8) 0.053(10) -0.001(7) 0.005(6) -0.008(5)
N9 0.027(7) 0.046(7) 0.037(7) 0.001(5) 0.004(5) -0.001(6)
N10 0.019(6) 0.046(7) 0.027(7) 0.000(5) 0.003(5) 0.003(5)
N11 0.024(7) 0.031(7) 0.019(5) -0.002(4) 0.003(4) -0.006(5)
N12 0.024(7) 0.027(6) 0.017(5) 0.002(4) 0.004(4) -0.005(5)
C1 0.022(10) 0.046(8) 0.023(7) 0.000(5) 0.004(6) 0.003(7)
C2 0.042(12) 0.044(7) 0.025(7) 0.001(5) 0.007(6) 0.003(6)
C3 0.070(15) 0.048(8) 0.037(9) 0.007(6) 0.006(8) 0.006(8)
C4 0.083(16) 0.050(9) 0.044(8) 0.002(7) 0.011(8) 0.006(9)
C5 0.064(14) 0.042(9) 0.041(8) 0.000(6) 0.011(8) 0.002(8)
C6 0.050(12) 0.046(8) 0.034(8) -0.002(6) 0.012(7) 0.001(8)
C7 0.024(10) 0.042(7) 0.027(6) 0.003(5) 0.009(6) 0.007(6)
C8 0.064(10) 0.042(12) 0.021(7) 0.004(7) -0.009(6) 0.003(9)
C9 0.075(12) 0.061(15) 0.029(10) 0.012(9) -0.001(8) 0.001(10)
C10 0.074(11) 0.10(2) 0.042(12) 0.007(12) -0.020(8) 0.015(10)
C11 0.045(9) 0.033(10) 0.023(7) 0.001(7) 0.008(6) 0.002(7)
C12 0.054(10) 0.052(14) 0.040(10) 0.005(9) 0.018(8) -0.001(9)
C13 0.050(9) 0.036(12) 0.028(9) 0.008(8) 0.003(7) -0.002(8)
C14 0.037(9) 0.073(13) 0.036(8) -0.027(8) 0.008(6) -0.002(8)
C15 0.049(9) 0.060(11) 0.027(7) -0.012(7) 0.010(6) -0.007(8)
C16 0.069(12) 0.087(15) 0.035(8) -0.025(9) -0.002(7) -0.004(11)
C17 0.077(13) 0.118(18) 0.039(10) -0.022(11) -0.006(8) 0.000(12)
C18 0.066(13) 0.13(2) 0.063(11) -0.036(11) -0.017(9) 0.000(12)
C19 0.051(10) 0.113(17) 0.060(10) -0.028(10) -0.010(8) -0.003(11)
C20 0.041(8) 0.082(13) 0.044(8) -0.028(8) 0.003(6) -0.008(8)
C21 0.062(10) 0.064(10) 0.038(11) -0.018(8) 0.010(8) 0.000(8)
C22 0.073(12) 0.070(14) 0.050(12) -0.015(11) 0.020(10) -0.008(10)
C23 0.088(16) 0.065(10) 0.044(13) -0.017(9) 0.003(11) -0.004(9)
N4A 0.037(12) 0.082(17) 0.044(11) -0.031(12) 0.001(9) 0.001(12)
C24A 0.042(19) 0.096(19) 0.07(2) -0.046(16) 0.002(16) 0.006(15)
C25A 0.07(3) 0.10(2) 0.09(3) -0.038(17) 0.00(2) 0.003(17)
C26A 0.056(19) 0.11(3) 0.10(3) -0.05(3) 0.03(2) 0.002(19)
N4B 0.044(11) 0.09(3) 0.045(10) -0.039(12) 0.000(8) 0.008(15)
C24B 0.044(18) 0.10(3) 0.043(19) -0.047(18) -0.003(14) 0.009(17)
C25B 0.08(3) 0.10(3) 0.10(4) -0.037(19) 0.01(3) 0.018(19)
C26B 0.06(2) 0.11(3) 0.06(3) -0.05(2) 0.011(19) 0.00(2)
C27 0.049(8) 0.042(9) 0.022(9) -0.002(7) 0.008(7) -0.008(7)
C28 0.055(8) 0.042(8) 0.017(8) 0.002(6) -0.004(6) -0.009(6)
C29 0.072(10) 0.039(9) 0.021(9) 0.005(7) -0.007(7) -0.013(7)
C30 0.071(10) 0.055(12) 0.036(11) -0.001(9) -0.008(8) -0.017(8)
C31 0.069(11) 0.058(11) 0.032(10) 0.007(8) -0.008(8) -0.018(8)
C32 0.055(8) 0.055(11) 0.035(10) 0.003(8) 0.000(7) -0.017(7)
C33 0.050(7) 0.039(9) 0.029(9) 0.005(7) 0.001(6) -0.012(6)
C34 0.051(10) 0.068(12) 0.039(9) -0.023(8) -0.011(7) 0.007(8)
C35 0.047(12) 0.087(17) 0.045(9) -0.025(9) -0.002(8) 0.007(11)
C36 0.089(16) 0.065(12) 0.046(12) -0.020(9) -0.010(10) 0.026(11)
C37 0.041(10) 0.049(10) 0.041(9) -0.011(7) 0.014(7) -0.015(7)
C38 0.064(13) 0.063(12) 0.049(12) -0.008(9) 0.011(9) -0.002(10)
C39 0.036(11) 0.068(13) 0.044(10) -0.005(9) 0.006(8) -0.016(10)
C40 0.034(8) 0.051(9) 0.057(13) 0.002(8) 0.002(7) -0.008(6)
C41 0.033(7) 0.048(8) 0.017(9) -0.010(7) 0.001(6) -0.001(5)
C42 0.035(8) 0.057(10) 0.044(12) -0.009(8) -0.001(7) -0.002(6)
C43 0.042(10) 0.063(10) 0.058(13) -0.010(9) -0.009(8) 0.006(7)
C44 0.056(9) 0.061(10) 0.055(13) -0.011(9) -0.003(8) 0.008(7)
C45 0.058(9) 0.049(9) 0.057(13) -0.011(8) 0.004(8) 0.004(7)
C46 0.035(7) 0.045(7) 0.036(10) -0.010(7) 0.007(6) -0.004(6)
C47 0.054(12) 0.044(9) 0.061(10) 0.001(7) 0.015(8) -0.014(8)
C48 0.050(12) 0.062(14) 0.052(10) 0.004(9) 0.007(9) -0.019(11)
C49 0.046(13) 0.047(12) 0.066(11) -0.010(9) 0.021(9) -0.012(10)
C50 0.038(12) 0.070(13) 0.113(18) 0.012(12) 0.004(11) -0.024(10)
C51 0.040(13) 0.11(2) 0.110(17) 0.050(14) 0.007(11) -0.003(13)
C52 0.16(3) 0.11(3) 0.09(2) 0.045(19) -0.03(2) -0.05(2)
C53 0.021(8) 0.039(9) 0.025(7) -0.003(6) 0.014(6) 0.006(6)
C54 0.019(7) 0.052(9) 0.033(7) 0.001(6) 0.010(5) 0.004(6)
C55 0.021(8) 0.048(10) 0.038(8) -0.008(7) 0.004(6) 0.010(7)
C56 0.034(9) 0.064(11) 0.044(9) 0.000(8) -0.001(7) 0.007(8)
C57 0.033(9) 0.059(11) 0.041(9) 0.000(8) 0.002(7) 0.013(7)
C58 0.028(9) 0.052(10) 0.037(8) 0.007(7) 0.004(6) 0.006(7)
C59 0.016(7) 0.049(8) 0.025(7) 0.002(6) 0.007(5) 0.004(6)
C60 0.038(9) 0.055(10) 0.047(11) 0.008(7) -0.015(8) -0.021(8)
C61 0.044(9) 0.094(16) 0.062(13) 0.023(12) -0.008(9) -0.014(9)
C62 0.079(15) 0.072(12) 0.082(15) -0.010(10) -0.004(12) -0.017(10)
C63 0.024(9) 0.054(10) 0.038(9) 0.014(7) -0.009(7) -0.002(7)
C64 0.065(15) 0.061(12) 0.067(12) -0.005(10) 0.016(11) -0.015(10)
C65 0.047(12) 0.069(14) 0.049(10) 0.013(9) 0.003(8) -0.009(10)
C66 0.023(9) 0.034(8) 0.024(6) -0.001(5) 0.003(6) -0.010(6)
C67 0.042(10) 0.033(7) 0.019(6) 0.000(5) 0.005(6) 0.008(7)
C68 0.046(11) 0.031(8) 0.023(7) 0.001(6) 0.000(7) 0.010(7)
C69 0.036(11) 0.037(9) 0.033(7) -0.004(6) -0.001(7) 0.011(8)
C70 0.049(12) 0.045(9) 0.035(8) -0.002(6) 0.000(7) 0.008(8)
C71 0.041(11) 0.040(8) 0.022(7) 0.000(6) 0.006(6) 0.005(7)
C72 0.029(9) 0.029(7) 0.019(6) 0.002(5) 0.004(6) -0.006(6)
C73 0.032(8) 0.055(11) 0.015(6) -0.009(6) 0.004(6) -0.006(8)
C74 0.043(11) 0.061(12) 0.027(10) 0.002(8) 0.005(8) -0.010(9)
C75 0.031(8) 0.077(16) 0.030(10) -0.014(10) 0.002(7) -0.004(8)
C76 0.034(8) 0.037(10) 0.017(7) 0.006(6) 0.004(5) 0.002(7)
C77 0.035(9) 0.052(12) 0.033(9) -0.002(9) 0.001(7) 0.004(8)
C78 0.032(9) 0.064(14) 0.030(9) 0.016(9) 0.007(7) 0.000(9)
C79 0.030(10) 0.047(9) 0.050(12) 0.002(8) 0.003(8) 0.008(8)
C80 0.049(11) 0.066(12) 0.043(12) 0.009(9) 0.021(9) 0.014(9)
C81 0.036(9) 0.050(12) 0.029(9) -0.001(9) 0.003(7) 0.001(8)
C82 0.031(11) 0.069(15) 0.046(9) -0.010(8) 0.013(7) -0.012(10)
C83 0.057(13) 0.126(16) 0.059(13) 0.008(12) 0.017(10) 0.029(12)
C84 0.059(14) 0.090(12) 0.088(16) -0.030(10) 0.032(12) -0.023(10)
C85 0.083(14) 0.109(18) 0.032(10) -0.008(10) 0.004(9) 0.024(13)
C86 0.060(12) 0.059(11) 0.051(13) 0.010(9) 0.016(9) 0.003(9)
C87 0.078(16) 0.063(10) 0.054(13) 0.002(9) 0.012(11) 0.012(10)
C88 0.029(8) 0.061(12) 0.029(10) -0.003(9) -0.010(7) -0.010(8)
C89 0.049(12) 0.049(10) 0.039(10) 0.009(8) 0.004(8) -0.014(9)
C90 0.036(10) 0.052(13) 0.035(9) 0.011(8) -0.001(7) -0.015(9)
C91 0.066(15) 0.090(14) 0.107(16) 0.047(12) 0.030(12) 0.004(12)
C92 0.060(14) 0.096(18) 0.076(12) -0.002(11) 0.006(10) -0.026(12)
C93 0.088(16) 0.069(14) 0.106(16) -0.007(12) 0.064(13) -0.011(12)
C94 0.030(9) 0.047(10) 0.030(10) 0.004(8) 0.005(7) -0.007(7)
C95 0.029(10) 0.049(9) 0.042(11) -0.003(8) 0.019(8) -0.005(8)
C96 0.036(9) 0.061(14) 0.034(10) -0.004(9) -0.009(7) 0.001(8)

loop_
_atom_type_symbol
_atom_type_description
_atom_type_scat_dispersion_real
_atom_type_scat_dispersion_imag
_atom_type_scat_source
C C 0.0033 0.0016 'International Tables Vol C Tables 4.2.6.8 and 6.1.1.4'
H H 0.0000 0.0000 'International Tables Vol C Tables 4.2.6.8 and 6.1.1.4'
Ag Ag -0.8971 1.1015 'International Tables Vol C Tables 4.2.6.8 and 6.1.1.4'
N N 0.0061 0.0033 'International Tables Vol C Tables 4.2.6.8 and 6.1.1.4'
O O 0.0106 0.0060 'International Tables Vol C Tables 4.2.6.8 and 6.1.1.4'
P P 0.1023 0.0942 'International Tables Vol C Tables 4.2.6.8 and 6.1.1.4'
Si Si 0.0817 0.0704 'International Tables Vol C Tables 4.2.6.8 and 6.1.1.4'

loop_
_geom_angle_atom_site_label_1
_geom_angle_atom_site_label_2
_geom_angle_atom_site_label_3
_geom_angle
C1 Ag1 P2 138.9(5)
C1 Ag1 P1 130.4(5)
P2 Ag1 P1 90.57(17)
C1 Ag1 Ag2 148.1(4)
P2 Ag1 Ag2 53.89(12)
P1 Ag1 Ag2 55.29(12)
C1 Ag1 Ag10 120.3(4)
P2 Ag1 Ag10 50.88(11)
P1 Ag1 Ag10 84.52(12)
Ag2 Ag1 Ag10 90.34(7)
C14 Ag2 P2 136.9(5)
C14 Ag2 P1 130.7(6)
P2 Ag2 P1 90.12(16)
C14 Ag2 Ag8 119.5(5)
P2 Ag2 Ag8 94.85(12)
P1 Ag2 Ag8 52.60(13)
C14 Ag2 Ag1 134.1(6)
P2 Ag2 Ag1 54.29(14)
P1 Ag2 Ag1 54.28(12)
Ag8 Ag2 Ag1 97.98(6)
C27 Ag3 P3 139.4(5)
C27 Ag3 P4 128.3(5)
P3 Ag3 P4 91.12(17)
C27 Ag3 Ag11 115.0(5)
P3 Ag3 Ag11 96.01(14)
P4 Ag3 Ag11 52.38(12)
C27 Ag3 Ag4 141.5(5)
P3 Ag3 Ag4 52.73(13)
P4 Ag3 Ag4 52.24(12)
Ag11 Ag3 Ag4 94.12(6)
C40 Ag4 P4 135.5(5)
C40 Ag4 P3 133.6(5)
P4 Ag4 P3 90.93(16)
C40 Ag4 Ag9 116.4(6)
P4 Ag4 Ag9 89.90(13)
P3 Ag4 Ag9 52.51(12)
C40 Ag4 Ag3 149.3(6)
P4 Ag4 Ag3 53.31(12)
P3 Ag4 Ag3 51.41(12)
Ag9 Ag4 Ag3 90.19(6)
C53 Ag5 P5 138.8(4)
C53 Ag5 P6 127.5(4)
P5 Ag5 P6 92.51(16)
C53 Ag5 Ag12 119.3(5)
P5 Ag5 Ag12 90.84(12)
P6 Ag5 Ag12 52.98(12)
C53 Ag5 Ag6 138.1(5)
P5 Ag5 Ag6 54.12(12)
P6 Ag5 Ag6 55.39(12)
Ag12 Ag5 Ag6 95.19(7)
C66 Ag6 P5 146.7(5)
C66 Ag6 P6 120.6(5)
P5 Ag6 P6 92.64(17)
C66 Ag6 Ag5 145.9(4)
P5 Ag6 Ag5 54.00(12)
P6 Ag6 Ag5 55.68(12)
C66 Ag6 Ag7 123.3(4)
P5 Ag6 Ag7 52.33(12)
P6 Ag6 Ag7 85.83(12)
Ag5 Ag6 Ag7 90.82(6)
P1 Ag7 P5 164.37(17)
P1 Ag7 Ag9 112.44(14)
P5 Ag7 Ag9 53.34(13)
P1 Ag7 Ag8 53.36(13)
P5 Ag7 Ag8 112.80(14)
Ag9 Ag7 Ag8 59.46(6)
P1 Ag7 Ag6 141.75(13)
P5 Ag7 Ag6 53.85(12)
Ag9 Ag7 Ag6 102.19(6)
Ag8 Ag7 Ag6 151.83(6)
P1 Ag7 Ag10 82.14(13)
P5 Ag7 Ag10 105.66(12)
Ag9 Ag7 Ag10 100.65(6)
Ag8 Ag7 Ag10 86.34(6)
Ag6 Ag7 Ag10 75.83(6)
P3 Ag8 P1 162.40(18)
P3 Ag8 Ag9 54.14(13)
P1 Ag8 Ag9 109.87(13)
P3 Ag8 Ag2 141.43(14)
P1 Ag8 Ag2 55.99(12)
Ag9 Ag8 Ag2 149.75(6)
P3 Ag8 Ag7 112.82(14)
P1 Ag8 Ag7 51.53(12)
Ag9 Ag8 Ag7 58.70(5)
Ag2 Ag8 Ag7 99.77(6)
P3 Ag8 Ag11 91.01(13)
P1 Ag8 Ag11 96.62(12)
Ag9 Ag8 Ag11 89.71(6)
Ag2 Ag8 Ag11 67.94(5)
Ag7 Ag8 Ag11 90.41(6)
P5 Ag9 P3 168.90(19)
P5 Ag9 Ag7 54.24(13)
P3 Ag9 Ag7 114.93(14)
P5 Ag9 Ag8 116.07(14)
P3 Ag9 Ag8 53.12(13)
Ag7 Ag9 Ag8 61.84(5)
P5 Ag9 Ag4 134.54(14)
P3 Ag9 Ag4 54.99(13)
Ag7 Ag9 Ag4 143.77(7)
Ag8 Ag9 Ag4 97.96(6)
P6 Ag10 P2 164.48(19)
P6 Ag10 Ag12 54.09(13)
P2 Ag10 Ag12 112.10(15)
P6 Ag10 Ag11 113.56(14)
P2 Ag10 Ag11 52.74(13)
Ag12 Ag10 Ag11 59.55(6)
P6 Ag10 Ag1 142.08(14)
P2 Ag10 Ag1 53.12(14)
Ag12 Ag10 Ag1 145.83(6)
Ag11 Ag10 Ag1 96.81(6)
P6 Ag10 Ag7 82.24(12)
P2 Ag10 Ag7 103.56(12)
Ag12 Ag10 Ag7 80.41(6)
Ag11 Ag10 Ag7 90.38(6)
Ag1 Ag10 Ag7 75.11(6)
P2 Ag11 P4 164.53(17)
P2 Ag11 Ag12 113.63(13)
P4 Ag11 Ag12 52.34(12)
P2 Ag11 Ag10 53.62(12)
P4 Ag11 Ag10 112.50(13)
Ag12 Ag11 Ag10 60.21(5)
P2 Ag11 Ag3 139.34(12)
P4 Ag11 Ag3 55.89(12)
Ag12 Ag11 Ag3 100.73(6)
Ag10 Ag11 Ag3 148.44(6)
P2 Ag11 Ag8 90.04(12)
P4 Ag11 Ag8 96.72(13)
Ag12 Ag11 Ag8 92.72(7)
Ag10 Ag11 Ag8 88.27(6)
Ag3 Ag11 Ag8 66.45(6)
P4 Ag12 P6 166.53(17)
P4 Ag12 Ag11 54.63(13)
P6 Ag12 Ag11 112.89(12)
P4 Ag12 Ag5 135.97(14)
P6 Ag12 Ag5 57.21(11)
Ag11 Ag12 Ag5 150.41(7)
P4 Ag12 Ag10 114.81(14)
P6 Ag12 Ag10 52.73(12)
Ag11 Ag12 Ag10 60.24(5)
Ag5 Ag12 Ag10 102.73(7)
Si1 P1 Ag7 103.8(2)
Si1 P1 Ag8 97.5(2)
Ag7 P1 Ag8 75.11(15)
Si1 P1 Ag1 134.2(3)
Ag7 P1 Ag1 102.52(17)
Ag8 P1 Ag1 125.2(2)
Si1 P1 Ag2 115.8(2)
Ag7 P1 Ag2 130.5(2)
Ag8 P1 Ag2 71.42(15)
Ag1 P1 Ag2 70.43(14)
Si2 P2 Ag11 117.6(3)
Si2 P2 Ag10 106.8(2)
Ag11 P2 Ag10 73.64(14)
Si2 P2 Ag2 132.5(2)
Ag11 P2 Ag2 88.87(16)
Ag10 P2 Ag2 118.69(19)
Si2 P2 Ag1 109.2(3)
Ag11 P2 Ag1 129.52(19)
Ag10 P2 Ag1 76.00(16)
Ag2 P2 Ag1 71.82(14)
Si3 P3 Ag8 119.2(3)
Si3 P3 Ag9 109.2(3)
Ag8 P3 Ag9 72.74(16)
Si3 P3 Ag3 129.7(3)
Ag8 P3 Ag3 86.91(17)
Ag9 P3 Ag3 119.8(2)
Si3 P3 Ag4 111.2(3)
Ag8 P3 Ag4 125.6(2)
Ag9 P3 Ag4 72.50(15)
Ag3 P3 Ag4 75.85(15)
Si4 P4 Ag12 113.7(3)
Si4 P4 Ag11 101.7(2)
Ag12 P4 Ag11 73.03(16)
Si4 P4 Ag4 130.0(3)
Ag12 P4 Ag4 98.35(18)
Ag11 P4 Ag4 124.5(2)
Si4 P4 Ag3 107.4(2)
Ag12 P4 Ag3 129.9(2)
Ag11 P4 Ag3 71.73(14)
Ag4 P4 Ag3 74.45(14)
Si5 P5 Ag9 113.5(2)
Si5 P5 Ag7 109.0(3)
Ag9 P5 Ag7 72.42(14)
Si5 P5 Ag5 130.4(3)
Ag9 P5 Ag5 98.5(2)
Ag7 P5 Ag5 116.47(19)
Si5 P5 Ag6 104.5(3)
Ag9 P5 Ag6 135.4(2)
Ag7 P5 Ag6 73.82(15)
Ag5 P5 Ag6 71.88(13)
Si6 P6 Ag10 106.5(2)
Si6 P6 Ag12 98.3(2)
Ag10 P6 Ag12 73.18(14)
Si6 P6 Ag6 140.7(3)
Ag10 P6 Ag6 100.16(18)
Ag12 P6 Ag6 116.89(18)
Si6 P6 Ag5 111.7(2)
Ag10 P6 Ag5 129.52(19)
Ag12 P6 Ag5 69.81(13)
Ag6 P6 Ag5 68.93(12)
C81 Si1 C79 105.4(9)
C81 Si1 C80 110.6(9)
C79 Si1 C80 104.6(9)
C81 Si1 P1 110.4(6)
C79 Si1 P1 113.2(6)
C80 Si1 P1 112.2(6)
C84 Si2 C82 104.0(10)
C84 Si2 C83 106.9(12)
C82 Si2 C83 107.2(10)
C84 Si2 P2 114.1(7)
C82 Si2 P2 113.1(6)
C83 Si2 P2 111.0(7)
C86 Si3 C85 105.9(11)
C86 Si3 C87 112.9(10)
C85 Si3 C87 106.6(11)
C86 Si3 P3 110.2(7)
C85 Si3 P3 113.6(8)
C87 Si3 P3 107.7(7)
C90 Si4 C88 106.2(8)
C90 Si4 C89 108.0(9)
C88 Si4 C89 105.5(9)
C90 Si4 P4 114.3(6)
C88 Si4 P4 113.7(7)
C89 Si4 P4 108.7(6)
C93 Si5 C91 106.2(12)
C93 Si5 C92 108.3(12)
C91 Si5 C92 106.2(13)
C93 Si5 P5 114.3(8)
C91 Si5 P5 112.7(8)
C92 Si5 P5 108.7(8)
C94 Si6 C96 106.1(9)
C94 Si6 C95 103.6(8)
C96 Si6 C95 109.2(9)
C94 Si6 P6 114.3(6)
C96 Si6 P6 108.7(6)
C95 Si6 P6 114.5(6)
C1 N1 C2 111.2(15)
C1 N1 C8 125.1(16)
C2 N1 C8 123.6(15)
C1 N2 C7 110.3(15)
C1 N2 C11 124.4(15)
C7 N2 C11 125.0(14)
C14 N3 C15 112.5(17)
C14 N3 C21 121.7(16)
C15 N3 C21 125.8(15)
C27 N5 C28 111.9(16)
C27 N5 C34 123.0(16)
C28 N5 C34 124.4(16)
C27 N6 C33 111.1(16)
C27 N6 C37 122.3(15)
C33 N6 C37 126.3(16)
C40 N7 C41 110.2(17)
C40 N7 C47 123.0(17)
C41 N7 C47 126.5(16)
C40 N8 C46 111.4(17)
C40 N8 C50 128.0(18)
C46 N8 C50 120.5(18)
C53 N9 C54 111.0(15)
C53 N9 C60 121.3(15)
C54 N9 C60 127.6(15)
C53 N10 C59 111.1(15)
C53 N10 C63 121.1(14)
C59 N10 C63 127.4(15)
C66 N11 C67 110.7(12)
C66 N11 C73 119.1(13)
C67 N11 C73 130.2(14)
C66 N12 C72 111.1(13)
C66 N12 C76 123.2(14)
C72 N12 C76 125.7(13)
N1 C1 N2 107.1(16)
N1 C1 Ag1 127.6(12)
N2 C1 Ag1 122.5(12)
N1 C2 C3 133.5(17)
N1 C2 C7 105.2(16)
C3 C2 C7 121.3(18)
C2 C3 C4 119.4(19)
C2 C3 H3 120.3
C4 C3 H3 120.3
C3 C4 C5 119(2)
C3 C4 H4 120.4
C5 C4 H4 120.4
C6 C5 C4 120(2)
C6 C5 H5 120.0
C4 C5 H5 120.0
C5 C6 C7 120.5(18)
C5 C6 H6 119.7
C7 C6 H6 119.7
N2 C7 C6 134.3(17)
N2 C7 C2 106.1(15)
C6 C7 C2 119.3(18)
C9 C8 N1 114.0(16)
C9 C8 C10 114.2(17)
N1 C8 C10 111.7(16)
C9 C8 H8 105.3
N1 C8 H8 105.3
C10 C8 H8 105.3
C8 C9 H9A 109.5
C8 C9 H9B 109.5
H9A C9 H9B 109.5
C8 C9 H9C 109.5
H9A C9 H9C 109.5
H9B C9 H9C 109.5
C8 C10 H10A 109.5
C8 C10 H10B 109.5
H10A C10 H10B 109.5
C8 C10 H10C 109.5
H10A C10 H10C 109.5
H10B C10 H10C 109.5
C12 C11 N2 112.1(15)
C12 C11 C13 114.2(15)
N2 C11 C13 110.4(14)
C12 C11 H11 106.5
N2 C11 H11 106.5
C13 C11 H11 106.5
C11 C12 H12A 109.5
C11 C12 H12B 109.5
H12A C12 H12B 109.5
C11 C12 H12C 109.5
H12A C12 H12C 109.5
H12B C12 H12C 109.5
C11 C13 H13A 109.5
C11 C13 H13B 109.5
H13A C13 H13B 109.5
C11 C13 H13C 109.5
H13A C13 H13C 109.5
H13B C13 H13C 109.5
N4B C14 N3 104(3)
N3 C14 N4A 106(2)
N4B C14 Ag2 126(3)
N3 C14 Ag2 130.0(15)
N4A C14 Ag2 122(2)
C20 C15 C16 121(2)
C20 C15 N3 105.1(17)
C16 C15 N3 134(2)
C17 C16 C15 118(2)
C17 C16 H16 120.8
C15 C16 H16 120.8
C16 C17 C18 121(2)
C16 C17 H17 119.5
C18 C17 H17 119.5
C19 C18 C17 125(2)
C19 C18 H18 117.7
C17 C18 H18 117.7
C18 C19 C20 112(2)
C18 C19 H19 124.0
C20 C19 H19 124.0
C15 C20 N4A 112(3)
C15 C20 N4B 103(3)
C15 C20 C19 123.1(19)
N4A C20 C19 124(3)
N4B C20 C19 134(3)
N3 C21 C23 112.3(18)
N3 C21 C22 113.0(18)
C23 C21 C22 111.7(18)
N3 C21 H21 106.4
C23 C21 H21 106.4
C22 C21 H21 106.4
C21 C22 H22A 109.5
C21 C22 H22B 109.5
H22A C22 H22B 109.5
C21 C22 H22C 109.5
H22A C22 H22C 109.5
H22B C22 H22C 109.5
C21 C23 H23A 109.5
C21 C23 H23B 109.5
H23A C23 H23B 109.5
C21 C23 H23C 109.5
H23A C23 H23C 109.5
H23B C23 H23C 109.5
C20 N4A C14 103(3)
C20 N4A C24A 130(4)
C14 N4A C24A 128(4)
N4A C24A C26A 103(4)
N4A C24A C25A 115(4)
C26A C24A C25A 122(4)
N4A C24A H24A 105.5
C26A C24A H24A 105.5
C25A C24A H24A 105.5
C24A C25A H25A 109.5
C24A C25A H25B 109.5
H25A C25A H25B 109.5
C24A C25A H25C 109.5
H25A C25A H25C 109.5
H25B C25A H25C 109.5
C24A C26A H26A 109.5
C24A C26A H26B 109.5
H26A C26A H26B 109.5
C24A C26A H26C 109.5
H26A C26A H26C 109.5
H26B C26A H26C 109.5
C14 N4B C20 113(3)
C14 N4B C24B 123(5)
C20 N4B C24B 124(5)
N4B C24B C26B 109(4)
N4B C24B C25B 110(4)
C26B C24B C25B 118(4)
N4B C24B H24B 106.3
C26B C24B H24B 106.3
C25B C24B H24B 106.3
C24B C25B H25D 109.5
C24B C25B H25E 109.5
H25D C25B H25E 109.5
C24B C25B H25F 109.5
H25D C25B H25F 109.5
H25E C25B H25F 109.5
C24B C26B H26D 109.5
C24B C26B H26E 109.5
H26D C26B H26E 109.5
C24B C26B H26F 109.5
H26D C26B H26F 109.5
H26E C26B H26F 109.5
N5 C27 N6 105.0(16)
N5 C27 Ag3 124.8(14)
N6 C27 Ag3 130.1(14)
C29 C28 C33 121.7(19)
C29 C28 N5 133(2)
C33 C28 N5 105.0(17)
C30 C29 C28 119(2)
C30 C29 H29 120.6
C28 C29 H29 120.6
C29 C30 C31 120(2)
C29 C30 H30 119.9
C31 C30 H30 119.9
C30 C31 C32 121(2)
C30 C31 H31 119.3
C32 C31 H31 119.3
C33 C32 C31 117(2)
C33 C32 H32 121.7
C31 C32 H32 121.7
C32 C33 C28 121.1(19)
C32 C33 N6 132(2)
C28 C33 N6 106.9(17)
N5 C34 C36 110.7(18)
N5 C34 C35 110.6(15)
C36 C34 C35 115.5(17)
N5 C34 H34 106.5
C36 C34 H34 106.5
C35 C34 H34 106.5
C34 C35 H35A 109.5
C34 C35 H35B 109.5
H35A C35 H35B 109.5
C34 C35 H35C 109.5
H35A C35 H35C 109.5
H35B C35 H35C 109.5
C34 C36 H36A 109.5
C34 C36 H36B 109.5
H36A C36 H36B 109.5
C34 C36 H36C 109.5
H36A C36 H36C 109.5
H36B C36 H36C 109.5
C39 C37 N6 111.5(17)
C39 C37 C38 112.2(17)
N6 C37 C38 113.8(16)
C39 C37 H37 106.3
N6 C37 H37 106.3
C38 C37 H37 106.3
C37 C38 H38A 109.5
C37 C38 H38B 109.5
H38A C38 H38B 109.5
C37 C38 H38C 109.5
H38A C38 H38C 109.5
H38B C38 H38C 109.5
C37 C39 H39A 109.5
C37 C39 H39B 109.5
H39A C39 H39B 109.5
C37 C39 H39C 109.5
H39A C39 H39C 109.5
H39B C39 H39C 109.5
N8 C40 N7 106.3(18)
N8 C40 Ag4 127.9(15)
N7 C40 Ag4 125.9(15)
C46 C41 C42 123.5(19)
C46 C41 N7 105.7(16)
C42 C41 N7 130.8(18)
C43 C42 C41 115(2)
C43 C42 H42 122.7
C41 C42 H42 122.7
C44 C43 C42 123(2)
C44 C43 H43 118.4
C42 C43 H43 118.4
C43 C44 C45 121(2)
C43 C44 H44 119.4
C45 C44 H44 119.4
C46 C45 C44 115(2)
C46 C45 H45 122.5
C44 C45 H45 122.5
C41 C46 N8 106.5(18)
C41 C46 C45 122.2(19)
N8 C46 C45 131.2(19)
N7 C47 C49 107.1(17)
N7 C47 C48 110.7(17)
C49 C47 C48 114.3(17)
N7 C47 H47 108.2
C49 C47 H47 108.2
C48 C47 H47 108.2
C47 C48 H48A 109.5
C47 C48 H48B 109.5
H48A C48 H48B 109.5
C47 C48 H48C 109.5
H48A C48 H48C 109.5
H48B C48 H48C 109.5
C47 C49 H49A 109.5
C47 C49 H49B 109.5
H49A C49 H49B 109.5
C47 C49 H49C 109.5
H49A C49 H49C 109.5
H49B C49 H49C 109.5
C52 C50 C51 120(2)
C52 C50 N8 108(2)
C51 C50 N8 111(2)
C52 C50 H50 105.2
C51 C50 H50 105.2
N8 C50 H50 105.2
C50 C51 H51A 109.5
C50 C51 H51B 109.5
H51A C51 H51B 109.5
C50 C51 H51C 109.5
H51A C51 H51C 109.5
H51B C51 H51C 109.5
C50 C52 H52A 109.5
C50 C52 H52B 109.5
H52A C52 H52B 109.5
C50 C52 H52C 109.5
H52A C52 H52C 109.5
H52B C52 H52C 109.5
N10 C53 N9 105.1(14)
N10 C53 Ag5 128.1(12)
N9 C53 Ag5 126.0(13)
C59 C54 C55 120.9(18)
C59 C54 N9 106.3(15)
C55 C54 N9 132.8(18)
C56 C55 C54 120(2)
C56 C55 H55 120.0
C54 C55 H55 120.0
C55 C56 C57 120.8(19)
C55 C56 H56 119.6
C57 C56 H56 119.6
C58 C57 C56 119.8(19)
C58 C57 H57 120.1
C56 C57 H57 120.1
C57 C58 C59 118.2(19)
C57 C58 H58 120.9
C59 C58 H58 120.9
C54 C59 N10 106.4(16)
C54 C59 C58 120.3(16)
N10 C59 C58 133.2(17)
C62 C60 N9 114.1(18)
C62 C60 C61 109.7(18)
N9 C60 C61 111.6(17)
C62 C60 H60 107.0
N9 C60 H60 107.0
C61 C60 H60 107.0
C60 C61 H61A 109.5
C60 C61 H61B 109.5
H61A C61 H61B 109.5
C60 C61 H61C 109.5
H61A C61 H61C 109.5
H61B C61 H61C 109.5
C60 C62 H62A 109.5
C60 C62 H62B 109.5
H62A C62 H62B 109.5
C60 C62 H62C 109.5
H62A C62 H62C 109.5
H62B C62 H62C 109.5
C64 C63 N10 111.3(15)
C64 C63 C65 112.2(18)
N10 C63 C65 114.2(15)
C64 C63 H63 106.2
N10 C63 H63 106.2
C65 C63 H63 106.2
C63 C64 H64A 109.5
C63 C64 H64B 109.5
H64A C64 H64B 109.5
C63 C64 H64C 109.5
H64A C64 H64C 109.5
H64B C64 H64C 109.5
C63 C65 H65A 109.5
C63 C65 H65B 109.5
H65A C65 H65B 109.5
C63 C65 H65C 109.5
H65A C65 H65C 109.5
H65B C65 H65C 109.5
N12 C66 N11 105.1(14)
N12 C66 Ag6 126.6(12)
N11 C66 Ag6 124.5(11)
C72 C67 C68 121.7(16)
C72 C67 N11 106.9(15)
C68 C67 N11 131.4(15)
C67 C68 C69 116.7(16)
C67 C68 H68 121.7
C69 C68 H68 121.7
C70 C69 C68 121.0(18)
C70 C69 H69 119.5
C68 C69 H69 119.5
C69 C70 C71 122.5(18)
C69 C70 H70 118.7
C71 C70 H70 118.7
C72 C71 C70 117.0(16)
C72 C71 H71 121.5
C70 C71 H71 121.5
C71 C72 C67 121.1(17)
C71 C72 N12 132.8(16)
C67 C72 N12 106.1(14)
N11 C73 C74 109.0(12)
N11 C73 C75 109.0(11)
C74 C73 C75 111.9(14)
N11 C73 H73 109.0
C74 C73 H73 109.0
C75 C73 H73 109.0
C73 C74 H74A 109.5
C73 C74 H74B 109.5
H74A C74 H74B 109.5
C73 C74 H74C 109.5
H74A C74 H74C 109.5
H74B C74 H74C 109.5
C73 C75 H75A 109.5
C73 C75 H75B 109.5
H75A C75 H75B 109.5
C73 C75 H75C 109.5
H75A C75 H75C 109.5
H75B C75 H75C 109.5
N12 C76 C78 111.2(14)
N12 C76 C77 113.0(15)
C78 C76 C77 112.5(14)
N12 C76 H76 106.5
C78 C76 H76 106.5
C77 C76 H76 106.5
C76 C77 H77A 109.5
C76 C77 H77B 109.5
H77A C77 H77B 109.5
C76 C77 H77C 109.5
H77A C77 H77C 109.5
H77B C77 H77C 109.5
C76 C78 H78A 109.5
C76 C78 H78B 109.5
H78A C78 H78B 109.5
C76 C78 H78C 109.5
H78A C78 H78C 109.5
H78B C78 H78C 109.5
Si1 C79 H79A 109.5
Si1 C79 H79B 109.5
H79A C79 H79B 109.5
Si1 C79 H79C 109.5
H79A C79 H79C 109.5
H79B C79 H79C 109.5
Si1 C80 H80A 109.5
Si1 C80 H80B 109.5
H80A C80 H80B 109.5
Si1 C80 H80C 109.5
H80A C80 H80C 109.5
H80B C80 H80C 109.5
Si1 C81 H81A 109.5
Si1 C81 H81B 109.5
H81A C81 H81B 109.5
Si1 C81 H81C 109.5
H81A C81 H81C 109.5
H81B C81 H81C 109.5
Si2 C82 H82A 109.5
Si2 C82 H82B 109.5
H82A C82 H82B 109.5
Si2 C82 H82C 109.5
H82A C82 H82C 109.5
H82B C82 H82C 109.5
Si2 C83 H83A 109.5
Si2 C83 H83B 109.5
H83A C83 H83B 109.5
Si2 C83 H83C 109.5
H83A C83 H83C 109.5
H83B C83 H83C 109.5
Si2 C84 H84A 109.5
Si2 C84 H84B 109.5
H84A C84 H84B 109.5
Si2 C84 H84C 109.5
H84A C84 H84C 109.5
H84B C84 H84C 109.5
Si3 C85 H85A 109.5
Si3 C85 H85B 109.5
H85A C85 H85B 109.5
Si3 C85 H85C 109.5
H85A C85 H85C 109.5
H85B C85 H85C 109.5
Si3 C86 H86A 109.5
Si3 C86 H86B 109.5
H86A C86 H86B 109.5
Si3 C86 H86C 109.5
H86A C86 H86C 109.5
H86B C86 H86C 109.5
Si3 C87 H87A 109.5
Si3 C87 H87B 109.5
H87A C87 H87B 109.5
Si3 C87 H87C 109.5
H87A C87 H87C 109.5
H87B C87 H87C 109.5
Si4 C88 H88A 109.5
Si4 C88 H88B 109.5
H88A C88 H88B 109.5
Si4 C88 H88C 109.5
H88A C88 H88C 109.5
H88B C88 H88C 109.5
Si4 C89 H89A 109.5
Si4 C89 H89B 109.5
H89A C89 H89B 109.5
Si4 C89 H89C 109.5
H89A C89 H89C 109.5
H89B C89 H89C 109.5
Si4 C90 H90A 109.5
Si4 C90 H90B 109.5
H90A C90 H90B 109.5
Si4 C90 H90C 109.5
H90A C90 H90C 109.5
H90B C90 H90C 109.5
Si5 C91 H91A 109.5
Si5 C91 H91B 109.5
H91A C91 H91B 109.5
Si5 C91 H91C 109.5
H91A C91 H91C 109.5
H91B C91 H91C 109.5
Si5 C92 H92A 109.5
Si5 C92 H92B 109.5
H92A C92 H92B 109.5
Si5 C92 H92C 109.5
H92A C92 H92C 109.5
H92B C92 H92C 109.5
Si5 C93 H93A 109.5
Si5 C93 H93B 109.5
H93A C93 H93B 109.5
Si5 C93 H93C 109.5
H93A C93 H93C 109.5
H93B C93 H93C 109.5
Si6 C94 H94A 109.5
Si6 C94 H94B 109.5
H94A C94 H94B 109.5
Si6 C94 H94C 109.5
H94A C94 H94C 109.5
H94B C94 H94C 109.5
Si6 C95 H95A 109.5
Si6 C95 H95B 109.5
H95A C95 H95B 109.5
Si6 C95 H95C 109.5
H95A C95 H95C 109.5
H95B C95 H95C 109.5
Si6 C96 H96A 109.5
Si6 C96 H96B 109.5
H96A C96 H96B 109.5
Si6 C96 H96C 109.5
H96A C96 H96C 109.5
H96B C96 H96C 109.5
C2S C1S H1SA 109.5
C2S C1S H1SB 109.5
H1SA C1S H1SB 109.5
C2S C1S H1SC 109.5
H1SA C1S H1SC 109.5
H1SB C1S H1SC 109.5
C1S C2S O1S 107(6)
C1S C2S H2SA 110.3
O1S C2S H2SA 110.3
C1S C2S H2SB 110.3
O1S C2S H2SB 110.3
H2SA C2S H2SB 108.5
C2S O1S C4S 111(5)
C5S C4S O1S 114(6)
C5S C4S H4SA 108.7
O1S C4S H4SA 108.7
C5S C4S H4SB 108.7
O1S C4S H4SB 108.7
H4SA C4S H4SB 107.6
C4S C5S H5SA 109.5
C4S C5S H5SB 109.5
H5SA C5S H5SB 109.5
C4S C5S H5SC 109.4
H5SA C5S H5SC 109.5
H5SB C5S H5SC 109.5

loop_
_geom_bond_atom_site_label_1
_geom_bond_atom_site_label_2
_geom_bond_distance
Ag1 C1 2.203(19)
Ag1 P2 2.533(6)
Ag1 P1 2.554(5)
Ag1 Ag2 2.964(2)
Ag1 Ag10 3.073(2)
Ag2 C14 2.150(19)
Ag2 P2 2.520(5)
Ag2 P1 2.586(5)
Ag2 Ag8 2.957(2)
Ag3 C27 2.152(19)
Ag3 P3 2.509(5)
Ag3 P4 2.591(5)
Ag3 Ag11 2.971(2)
Ag3 Ag4 3.113(2)
Ag4 C40 2.17(2)
Ag4 P4 2.554(5)
Ag4 P3 2.555(5)
Ag4 Ag9 2.975(3)
Ag5 C53 2.151(17)
Ag5 P5 2.508(5)
Ag5 P6 2.608(5)
Ag5 Ag12 2.911(2)
Ag5 Ag6 2.947(3)
Ag6 C66 2.147(18)
Ag6 P5 2.512(5)
Ag6 P6 2.599(5)
Ag6 Ag7 2.988(2)
Ag7 P1 2.418(5)
Ag7 P5 2.462(5)
Ag7 Ag9 2.893(3)
Ag7 Ag8 2.985(2)
Ag7 Ag10 3.285(2)
Ag8 P3 2.442(6)
Ag8 P1 2.478(6)
Ag8 Ag9 2.916(2)
Ag8 Ag11 3.232(2)
Ag9 P5 2.434(5)
Ag9 P3 2.475(5)
Ag10 P6 2.434(5)
Ag10 P2 2.457(5)
Ag10 Ag12 2.927(2)
Ag10 Ag11 2.928(2)
Ag11 P2 2.429(6)
Ag11 P4 2.479(5)
Ag11 Ag12 2.908(2)
Ag12 P4 2.407(5)
Ag12 P6 2.477(5)
P1 Si1 2.218(7)
P2 Si2 2.202(7)
P3 Si3 2.199(7)
P4 Si4 2.200(7)
P5 Si5 2.226(7)
P6 Si6 2.217(7)
Si1 C81 1.858(17)
Si1 C79 1.87(2)
Si1 C80 1.927(19)
Si2 C84 1.87(2)
Si2 C82 1.873(18)
Si2 C83 1.92(2)
Si3 C86 1.84(2)
Si3 C85 1.89(2)
Si3 C87 1.90(2)
Si4 C90 1.847(17)
Si4 C88 1.865(19)
Si4 C89 1.89(2)
Si5 C93 1.83(2)
Si5 C91 1.83(2)
Si5 C92 1.85(2)
Si6 C94 1.851(18)
Si6 C96 1.870(17)
Si6 C95 1.884(19)
N1 C1 1.32(2)
N1 C2 1.37(2)
N1 C8 1.49(2)
N2 C1 1.35(2)
N2 C7 1.36(2)
N2 C11 1.50(2)
N3 C14 1.32(2)
N3 C15 1.41(2)
N3 C21 1.46(3)
N5 C27 1.36(2)
N5 C28 1.41(2)
N5 C34 1.49(2)
N6 C27 1.37(2)
N6 C33 1.40(2)
N6 C37 1.48(2)
N7 C40 1.37(2)
N7 C41 1.41(2)
N7 C47 1.49(2)
N8 C40 1.33(2)
N8 C46 1.40(2)
N8 C50 1.50(3)
N9 C53 1.35(2)
N9 C54 1.40(2)
N9 C60 1.46(2)
N10 C53 1.35(2)
N10 C59 1.40(2)
N10 C63 1.50(2)
N11 C66 1.38(2)
N11 C67 1.39(2)
N11 C73 1.494(7)
N12 C66 1.36(2)
N12 C72 1.40(2)
N12 C76 1.44(2)
C2 C3 1.37(3)
C2 C7 1.41(2)
C3 C4 1.42(3)
C3 H3 0.9500
C4 C5 1.42(3)
C4 H4 0.9500
C5 C6 1.38(3)
C5 H5 0.9500
C6 C7 1.40(2)
C6 H6 0.9500
C8 C9 1.46(3)
C8 C10 1.51(3)
C8 H8 1.0000
C9 H9A 0.9800
C9 H9B 0.9800
C9 H9C 0.9800
C10 H10A 0.9800
C10 H10B 0.9800
C10 H10C 0.9800
C11 C12 1.48(2)
C11 C13 1.51(2)
C11 H11 1.0000
C12 H12A 0.9800
C12 H12B 0.9800
C12 H12C 0.9800
C13 H13A 0.9800
C13 H13B 0.9800
C13 H13C 0.9800
C14 N4B 1.27(6)
C14 N4A 1.50(5)
C15 C20 1.34(3)
C15 C16 1.37(2)
C16 C17 1.32(3)
C16 H16 0.9500
C17 C18 1.39(3)
C17 H17 0.9500
C18 C19 1.35(3)
C18 H18 0.9500
C19 C20 1.45(3)
C19 H19 0.9500
C20 N4A 1.40(5)
C20 N4B 1.44(6)
C21 C23 1.52(3)
C21 C22 1.54(3)
C21 H21 1.0000
C22 H22A 0.9800
C22 H22B 0.9800
C22 H22C 0.9800
C23 H23A 0.9800
C23 H23B 0.9800
C23 H23C 0.9800
N4A C24A 1.51(3)
C24A C26A 1.56(3)
C24A C25A 1.56(3)
C24A H24A 1.0000
C25A H25A 0.9800
C25A H25B 0.9800
C25A H25C 0.9800
C26A H26A 0.9800
C26A H26B 0.9800
C26A H26C 0.9800
N4B C24B 1.50(3)
C24B C26B 1.54(3)
C24B C25B 1.56(3)
C24B H24B 1.0000
C25B H25D 0.9800
C25B H25E 0.9800
C25B H25F 0.9800
C26B H26D 0.9800
C26B H26E 0.9800
C26B H26F 0.9800
C28 C29 1.37(3)
C28 C33 1.39(3)
C29 C30 1.35(3)
C29 H29 0.9500
C30 C31 1.40(3)
C30 H30 0.9500
C31 C32 1.41(3)
C31 H31 0.9500
C32 C33 1.36(3)
C32 H32 0.9500
C34 C36 1.54(3)
C34 C35 1.55(3)
C34 H34 1.0000
C35 H35A 0.9800
C35 H35B 0.9800
C35 H35C 0.9800
C36 H36A 0.9800
C36 H36B 0.9800
C36 H36C 0.9800
C37 C39 1.47(3)
C37 C38 1.50(3)
C37 H37 1.0000
C38 H38A 0.9800
C38 H38B 0.9800
C38 H38C 0.9800
C39 H39A 0.9800
C39 H39B 0.9800
C39 H39C 0.9800
C41 C46 1.38(3)
C41 C42 1.41(2)
C42 C43 1.41(3)
C42 H42 0.9500
C43 C44 1.40(3)
C43 H43 0.9500
C44 C45 1.44(3)
C44 H44 0.9500
C45 C46 1.41(3)
C45 H45 0.9500
C47 C49 1.51(3)
C47 C48 1.53(3)
C47 H47 1.0000
C48 H48A 0.9800
C48 H48B 0.9800
C48 H48C 0.9800
C49 H49A 0.9800
C49 H49B 0.9800
C49 H49C 0.9800
C50 C52 1.41(3)
C50 C51 1.43(3)
C50 H50 1.0000
C51 H51A 0.9800
C51 H51B 0.9800
C51 H51C 0.9800
C52 H52A 0.9800
C52 H52B 0.9800
C52 H52C 0.9800
C54 C59 1.36(2)
C54 C55 1.39(2)
C55 C56 1.35(3)
C55 H55 0.9500
C56 C57 1.42(3)
C56 H56 0.9500
C57 C58 1.37(2)
C57 H57 0.9500
C58 C59 1.44(2)
C58 H58 0.9500
C60 C62 1.46(3)
C60 C61 1.56(3)
C60 H60 1.0000
C61 H61A 0.9800
C61 H61B 0.9800
C61 H61C 0.9800
C62 H62A 0.9800
C62 H62B 0.9800
C62 H62C 0.9800
C63 C64 1.49(3)
C63 C65 1.51(3)
C63 H63 1.0000
C64 H64A 0.9800
C64 H64B 0.9800
C64 H64C 0.9800
C65 H65A 0.9800
C65 H65B 0.9800
C65 H65C 0.9800
C67 C72 1.38(2)
C67 C68 1.39(2)
C68 C69 1.39(2)
C68 H68 0.9500
C69 C70 1.36(2)
C69 H69 0.9500
C70 C71 1.38(2)
C70 H70 0.9500
C71 C72 1.37(2)
C71 H71 0.9500
C73 C74 1.535(7)
C73 C75 1.539(7)
C73 H73 1.0000
C74 H74A 0.9800
C74 H74B 0.9800
C74 H74C 0.9800
C75 H75A 0.9800
C75 H75B 0.9800
C75 H75C 0.9800
C76 C78 1.53(2)
C76 C77 1.53(2)
C76 H76 1.0000
C77 H77A 0.9800
C77 H77B 0.9800
C77 H77C 0.9800
C78 H78A 0.9800
C78 H78B 0.9800
C78 H78C 0.9800
C79 H79A 0.9800
C79 H79B 0.9800
C79 H79C 0.9800
C80 H80A 0.9800
C80 H80B 0.9800
C80 H80C 0.9800
C81 H81A 0.9800
C81 H81B 0.9800
C81 H81C 0.9800
C82 H82A 0.9800
C82 H82B 0.9800
C82 H82C 0.9800
C83 H83A 0.9800
C83 H83B 0.9800
C83 H83C 0.9800
C84 H84A 0.9800
C84 H84B 0.9800
C84 H84C 0.9800
C85 H85A 0.9800
C85 H85B 0.9800
C85 H85C 0.9800
C86 H86A 0.9800
C86 H86B 0.9800
C86 H86C 0.9800
C87 H87A 0.9800
C87 H87B 0.9800
C87 H87C 0.9800
C88 H88A 0.9800
C88 H88B 0.9800
C88 H88C 0.9800
C89 H89A 0.9800
C89 H89B 0.9800
C89 H89C 0.9800
C90 H90A 0.9800
C90 H90B 0.9800
C90 H90C 0.9800
C91 H91A 0.9800
C91 H91B 0.9800
C91 H91C 0.9800
C92 H92A 0.9800
C92 H92B 0.9800
C92 H92C 0.9800
C93 H93A 0.9800
C93 H93B 0.9800
C93 H93C 0.9800
C94 H94A 0.9800
C94 H94B 0.9800
C94 H94C 0.9800
C95 H95A 0.9800
C95 H95B 0.9800
C95 H95C 0.9800
C96 H96A 0.9800
C96 H96B 0.9800
C96 H96C 0.9800
C1S C2S 1.47(3)
C1S H1SA 0.9800
C1S H1SB 0.9800
C1S H1SC 0.9800
C2S O1S 1.58(3)
C2S H2SA 0.9900
C2S H2SB 0.9900
O1S C4S 1.60(3)
C4S C5S 1.50(3)
C4S H4SA 0.9900
C4S H4SB 0.9900
C5S H5SA 0.9800
C5S H5SB 0.9800
C5S H5SC 0.9800

loop_
_geom_torsion_atom_site_label_1
_geom_torsion_atom_site_label_2
_geom_torsion_atom_site_label_3
_geom_torsion_atom_site_label_4
_geom_torsion
C2 N1 C1 N2 -1(2)
C8 N1 C1 N2 -177.9(15)
C2 N1 C1 Ag1 -161.9(13)
C8 N1 C1 Ag1 21(3)
C7 N2 C1 N1 3(2)
C11 N2 C1 N1 176.6(15)
C7 N2 C1 Ag1 165.3(12)
C11 N2 C1 Ag1 -21(2)
C1 N1 C2 C3 -179(2)
C8 N1 C2 C3 -2(3)
C1 N1 C2 C7 -2(2)
C8 N1 C2 C7 175.6(16)
N1 C2 C3 C4 179(2)
C7 C2 C3 C4 2(3)
C2 C3 C4 C5 -1(3)
C3 C4 C5 C6 2(3)
C4 C5 C6 C7 -4(3)
C1 N2 C7 C6 -178(2)
C11 N2 C7 C6 8(3)
C1 N2 C7 C2 -4(2)
C11 N2 C7 C2 -177.4(15)
C5 C6 C7 N2 178.3(19)
C5 C6 C7 C2 5(3)
N1 C2 C7 N2 3.2(19)
C3 C2 C7 N2 -179.1(18)
N1 C2 C7 C6 178.4(16)
C3 C2 C7 C6 -4(3)
C1 N1 C8 C9 -116(2)
C2 N1 C8 C9 68(2)
C1 N1 C8 C10 113(2)
C2 N1 C8 C10 -64(2)
C1 N2 C11 C12 -113.2(19)
C7 N2 C11 C12 59(2)
C1 N2 C11 C13 118.1(18)
C7 N2 C11 C13 -69(2)
C15 N3 C14 N4B 9(4)
C21 N3 C14 N4B -172(4)
C15 N3 C14 N4A -7(3)
C21 N3 C14 N4A 172(3)
C15 N3 C14 Ag2 -169.4(15)
C21 N3 C14 Ag2 10(3)
C14 N3 C15 C20 0(2)
C21 N3 C15 C20 -179.8(19)
C14 N3 C15 C16 179(2)
C21 N3 C15 C16 -1(4)
C20 C15 C16 C17 -1(4)
N3 C15 C16 C17 180(2)
C15 C16 C17 C18 3(4)
C16 C17 C18 C19 -3(5)
C17 C18 C19 C20 0(4)
C16 C15 C20 N4A -171(3)
N3 C15 C20 N4A 8(4)
C16 C15 C20 N4B 173(4)
N3 C15 C20 N4B -7(4)
C16 C15 C20 C19 -2(3)
N3 C15 C20 C19 178(2)
C18 C19 C20 C15 2(4)
C18 C19 C20 N4A 170(4)
C18 C19 C20 N4B -171(5)
C14 N3 C21 C23 125(2)
C15 N3 C21 C23 -55(2)
C14 N3 C21 C22 -107(2)
C15 N3 C21 C22 72(2)
C15 C20 N4A C14 -12(5)
C19 C20 N4A C14 178(2)
C15 C20 N4A C24A 167(5)
C19 C20 N4A C24A -3(8)
N3 C14 N4A C20 11(4)
Ag2 C14 N4A C20 175(2)
N3 C14 N4A C24A -168(5)
Ag2 C14 N4A C24A -3(7)
C20 N4A C24A C26A 71(7)
C14 N4A C24A C26A -111(6)
C20 N4A C24A C25A -63(7)
C14 N4A C24A C25A 115(5)
N3 C14 N4B C20 -14(6)
Ag2 C14 N4B C20 164(3)
N3 C14 N4B C24B 170(5)
Ag2 C14 N4B C24B -12(9)
C15 C20 N4B C14 14(6)
C19 C20 N4B C14 -172(3)
C15 C20 N4B C24B -170(5)
C19 C20 N4B C24B 4(9)
C14 N4B C24B C26B -114(7)
C20 N4B C24B C26B 70(7)
C14 N4B C24B C25B 115(6)
C20 N4B C24B C25B -61(7)
C28 N5 C27 N6 0.4(19)
C34 N5 C27 N6 -171.1(16)
C28 N5 C27 Ag3 -176.2(12)
C34 N5 C27 Ag3 12(2)
C33 N6 C27 N5 -1(2)
C37 N6 C27 N5 174.0(15)
C33 N6 C27 Ag3 175.5(13)
C37 N6 C27 Ag3 -10(3)
C27 N5 C28 C29 -178.6(19)
C34 N5 C28 C29 -7(3)
C27 N5 C28 C33 0(2)
C34 N5 C28 C33 171.6(16)
C33 C28 C29 C30 3(3)
N5 C28 C29 C30 -178.3(18)
C28 C29 C30 C31 -4(3)
C29 C30 C31 C32 3(3)
C30 C31 C32 C33 0(3)
C31 C32 C33 C28 -1(3)
C31 C32 C33 N6 -179.3(18)
C29 C28 C33 C32 -1(3)
N5 C28 C33 C32 -179.6(17)
C29 C28 C33 N6 178.3(16)
N5 C28 C33 N6 -0.7(19)
C27 N6 C33 C32 180(2)
C37 N6 C33 C32 5(3)
C27 N6 C33 C28 1(2)
C37 N6 C33 C28 -173.6(17)
C27 N5 C34 C36 112.0(19)
C28 N5 C34 C36 -58(2)
C27 N5 C34 C35 -118.7(19)
C28 N5 C34 C35 71(2)
C27 N6 C37 C39 -116.1(19)
C33 N6 C37 C39 58(2)
C27 N6 C37 C38 116(2)
C33 N6 C37 C38 -70(2)
C46 N8 C40 N7 1(2)
C50 N8 C40 N7 178.0(18)
C46 N8 C40 Ag4 -179.5(13)
C50 N8 C40 Ag4 -3(3)
C41 N7 C40 N8 -1(2)
C47 N7 C40 N8 172.4(16)
C41 N7 C40 Ag4 179.3(13)
C47 N7 C40 Ag4 -7(3)
C40 N7 C41 C46 1.1(19)
C47 N7 C41 C46 -172.5(17)
C40 N7 C41 C42 179.3(18)
C47 N7 C41 C42 6(3)
C46 C41 C42 C43 -2(3)
N7 C41 C42 C43 179.9(17)
C41 C42 C43 C44 -1(3)
C42 C43 C44 C45 2(3)
C43 C44 C45 C46 -1(3)
C42 C41 C46 N8 -178.7(16)
N7 C41 C46 N8 -0.4(18)
C42 C41 C46 C45 4(3)
N7 C41 C46 C45 -177.8(16)
C40 N8 C46 C41 -1(2)
C50 N8 C46 C41 -177.6(17)
C40 N8 C46 C45 177(2)
C50 N8 C46 C45 0(3)
C44 C45 C46 C41 -2(3)
C44 C45 C46 N8 -178.9(18)
C40 N7 C47 C49 119.3(19)
C41 N7 C47 C49 -68(2)
C40 N7 C47 C48 -116(2)
C41 N7 C47 C48 57(2)
C40 N8 C50 C52 66(3)
C46 N8 C50 C52 -118(2)
C40 N8 C50 C51 -69(3)
C46 N8 C50 C51 108(2)
C59 N10 C53 N9 -1.6(18)
C63 N10 C53 N9 -176.2(14)
C59 N10 C53 Ag5 -171.4(12)
C63 N10 C53 Ag5 14(2)
C54 N9 C53 N10 0.2(18)
C60 N9 C53 N10 -175.8(15)
C54 N9 C53 Ag5 170.3(11)
C60 N9 C53 Ag5 -6(2)
C53 N9 C54 C59 1.3(19)
C60 N9 C54 C59 177.0(17)
C53 N9 C54 C55 -179.4(18)
C60 N9 C54 C55 -4(3)
C59 C54 C55 C56 -2(3)
N9 C54 C55 C56 178.6(18)
C54 C55 C56 C57 2(3)
C55 C56 C57 C58 -2(3)
C56 C57 C58 C59 2(3)
C55 C54 C59 N10 178.4(15)
N9 C54 C59 N10 -2.1(18)
C55 C54 C59 C58 2(3)
N9 C54 C59 C58 -178.1(15)
C53 N10 C59 C54 2.4(19)
C63 N10 C59 C54 176.6(16)
C53 N10 C59 C58 177.6(18)
C63 N10 C59 C58 -8(3)
C57 C58 C59 C54 -3(3)
C57 C58 C59 N10 -177.3(18)
C53 N9 C60 C62 109(2)
C54 N9 C60 C62 -66(2)
C53 N9 C60 C61 -125.9(17)
C54 N9 C60 C61 59(2)
C53 N10 C63 C64 91(2)
C59 N10 C63 C64 -83(2)
C53 N10 C63 C65 -141.2(17)
C59 N10 C63 C65 45(2)
C72 N12 C66 N11 -0.3(17)
C76 N12 C66 N11 178.1(14)
C72 N12 C66 Ag6 -158.9(12)
C76 N12 C66 Ag6 19(2)
C67 N11 C66 N12 -1.7(18)
C73 N11 C66 N12 178.1(12)
C67 N11 C66 Ag6 157.5(12)
C73 N11 C66 Ag6 -22.7(19)
C66 N11 C67 C72 3(2)
C73 N11 C67 C72 -176.8(14)
C66 N11 C67 C68 -178.5(19)
C73 N11 C67 C68 2(3)
C72 C67 C68 C69 -1(3)
N11 C67 C68 C69 -179.4(18)
C67 C68 C69 C70 0(3)
C68 C69 C70 C71 2(3)
C69 C70 C71 C72 -3(3)
C70 C71 C72 C67 2(3)
C70 C71 C72 N12 -175.8(17)
C68 C67 C72 C71 0(3)
N11 C67 C72 C71 178.8(16)
C68 C67 C72 N12 178.3(16)
N11 C67 C72 N12 -3.0(19)
C66 N12 C72 C71 180.0(18)
C76 N12 C72 C71 2(3)
C66 N12 C72 C67 2.1(19)
C76 N12 C72 C67 -176.2(15)
C66 N11 C73 C74 -119.8(16)
C67 N11 C73 C74 60(2)
C66 N11 C73 C75 117.8(17)
C67 N11 C73 C75 -62(2)
C66 N12 C76 C78 -116.3(18)
C72 N12 C76 C78 62(2)
C66 N12 C76 C77 116.0(17)
C72 N12 C76 C77 -66(2)
C1S C2S O1S C4S -162(7)
C2S O1S C4S C5S -144(7)
